data_4338366
loop_
_publ_author_name
'Uehara, Kazuhiro'
'Miyachi, Takuya'
'Mizuno, Noritaka'

_publ_section_title
;
 Amphiprotic Properties of a Bis(\m-hydroxo)divanadium(IV)-Substituted
 \g-Keggin-Type Silicodecatungstate Containing Two Different Kinds of
 Hydroxyl Moieties.
;
_journal_issue 10
_journal_name_full 'Inorganic chemistry'
_journal_page_first 5341
_journal_page_last 5347
_journal_paper_doi 10.1021/ic500642v
_journal_volume 53
_journal_year 2014
_chemical_absolute_configuration unk
_chemical_formula_moiety 'C65 N4 O41 Si1 V2 W10'
_chemical_formula_sum 'C65 N4 O41 Si V2 W10'
_chemical_formula_weight 3461.07
_space_group_IT_number 19
_symmetry_cell_setting orthorhombic
_symmetry_space_group_name_Hall 'P 2ac 2ab'
_symmetry_space_group_name_H-M 'P 21 21 21'
_audit_creation_date 2012-09-19T12:26:12-00:00
_audit_creation_method 'WinGX routine CIF_UPDATE'
_cell_angle_alpha 90
_cell_angle_beta 90
_cell_angle_gamma 90
_cell_formula_units_Z 4
_cell_length_a 14.83890(10)
_cell_length_b 24.4643(2)
_cell_length_c 31.1980(2)
_cell_measurement_reflns_used 0
_cell_measurement_temperature 153(2)
_cell_measurement_theta_max 0
_cell_measurement_theta_min 0
_cell_volume 11325.60(14)
_computing_molecular_graphics 'Ortep-3 for Windows (Farrugia, 1997)'
_computing_publication_material 'WinGX publication routines (Farrugia, 1999)'
_computing_structure_refinement 'SHELXL-97 (Sheldrick, 1997)'
_computing_structure_solution 'SHELXS-86 (Sheldrick, 1986)'
_diffrn_ambient_temperature 153
_diffrn_measured_fraction_theta_full 0.949
_diffrn_measured_fraction_theta_max 0.949
_diffrn_radiation_probe x-ray
_diffrn_radiation_type MoK\a
_diffrn_radiation_wavelength 0.71069
_diffrn_reflns_av_R_equivalents 0
_diffrn_reflns_limit_h_max 20
_diffrn_reflns_limit_h_min 0
_diffrn_reflns_limit_k_max 29
_diffrn_reflns_limit_k_min 0
_diffrn_reflns_limit_l_max 42
_diffrn_reflns_limit_l_min 0
_diffrn_reflns_number 15555
_diffrn_reflns_theta_full 29.13
_diffrn_reflns_theta_max 29.13
_diffrn_reflns_theta_min 2.52
_exptl_absorpt_coefficient_mu 10.441
_exptl_absorpt_correction_type none
_exptl_crystal_colour 'dark brown'
_exptl_crystal_density_diffrn 2.147
_exptl_crystal_density_method 'not measured'
_exptl_crystal_description prism
_exptl_crystal_F_000 6596
_exptl_crystal_size_max 0
_exptl_crystal_size_mid 0
_exptl_crystal_size_min 0
_platon_squeeze_details
;
;
_refine_diff_density_max 3.01
_refine_diff_density_min -2.744
_refine_ls_abs_structure_details 'Flack H D (1983), Acta Cryst. A39, 876-881'
_refine_ls_abs_structure_Flack 0.500(14)
_refine_ls_extinction_method none
_refine_ls_goodness_of_fit_ref 1.083
_refine_ls_hydrogen_treatment noref
_refine_ls_matrix_type full
_refine_ls_number_parameters 335
_refine_ls_number_reflns 15555
_refine_ls_number_restraints 20
_refine_ls_restrained_S_all 1.082
_refine_ls_R_factor_gt 0.0445
_refine_ls_shift/su_max 0.001
_refine_ls_structure_factor_coef Fsqd
_refine_ls_weighting_details 'calc w=1/[\s^2^(Fo^2^)+(0.0507P)^2^+103.2196P] where P=(Fo^2^+2Fc^2^)/3'
_refine_ls_weighting_scheme calc
_refine_ls_wR_factor_ref 0.1168
_reflns_number_gt 15047
_reflns_number_total 15555
_reflns_threshold_expression >2sigma(I)
_cod_data_source_file ic500642v_si_001.cif
_cod_data_source_block 3
_cod_depositor_comments 'Adding full bibliography for 4338363--4338368.cif.'
_cod_database_code 4338366

loop_
_symmetry_equiv_pos_as_xyz
'x, y, z'
'x+1/2, -y+1/2, -z'
'-x, y+1/2, -z+1/2'
'-x+1/2, -y, z+1/2'

loop_
_atom_site_label
_atom_site_type_symbol
_atom_site_fract_x
_atom_site_fract_y
_atom_site_fract_z
_atom_site_U_iso_or_equiv
_atom_site_adp_type
_atom_site_occupancy
_atom_site_calc_flag
_atom_site_refinement_flags
C1A C 0.362(3) 0.6075(18) 0.7987(13) 0.066(6) Uiso 0.48(2) d P
C1B C 0.118(3) 0.4593(17) 0.8123(12) 0.066(6) Uiso 0.52(2) d P
C101 C 0.0187 0.2518 0.6468 0.088 Uiso 0.56 d P
C102 C -0.0776 0.2421 0.6645 0.088 Uiso 0.56 d P
C103 C -0.1584 0.2818 0.6553 0.088 Uiso 0.56 d P
C104 C -0.1679 0.2512 0.5896 0.088 Uiso 0.56 d P
C151 C -0.0199 0.2131 0.6574 0.088 Uiso 0.44 d P
C152 C -0.0697 0.2736 0.654 0.088 Uiso 0.44 d P
C153 C -0.1365 0.2835 0.6379 0.088 Uiso 0.44 d P
C154 C -0.233 0.2683 0.6634 0.088 Uiso 0.44 d P
C105 C 0.0822 0.2107 0.7132 0.077 Uiso 0.63 d P
C106 C 0.0972 0.263 0.7328 0.077 Uiso 0.63 d P
C107 C 0.0846 0.2575 0.7836 0.077 Uiso 0.63 d P
C108 C 0.0871 0.3114 0.806 0.077 Uiso 0.63 d P
C155 C 0.1185 0.2558 0.6992 0.077 Uiso 0.37 d P
C156 C 0.0588 0.26 0.7414 0.077 Uiso 0.37 d P
C157 C 0.0923 0.2847 0.7758 0.077 Uiso 0.37 d P
C158 C 0.0257 0.2977 0.8112 0.077 Uiso 0.37 d P
C109 C 0.0628 0.1567 0.6445 0.091 Uiso 0.54 d P
C110 C 0.1388 0.1147 0.6584 0.091 Uiso 0.54 d P
C111 C 0.1232 0.0653 0.6453 0.091 Uiso 0.54 d P
C112 C 0.1129 0.0595 0.5841 0.091 Uiso 0.54 d P
C159 C 0.106 0.1579 0.6673 0.091 Uiso 0.46 d P
C160 C 0.1014 0.1212 0.6441 0.091 Uiso 0.46 d P
C161 C 0.0692 0.0513 0.6266 0.091 Uiso 0.46 d P
C162 C 0.139 0.0134 0.6339 0.091 Uiso 0.46 d P
C113 C 0.1116 0.2409 0.6185 0.084 Uiso 0.48 d P
C114 C 0.1822 0.2334 0.5945 0.084 Uiso 0.48 d P
C115 C 0.3028 0.2546 0.597 0.084 Uiso 0.48 d P
C116 C 0.2931 0.2471 0.5355 0.084 Uiso 0.48 d P
C163 C 0.1773 0.2334 0.653 0.084 Uiso 0.52 d P
C164 C 0.2151 0.2399 0.6168 0.084 Uiso 0.52 d P
C165 C 0.2762 0.2393 0.5772 0.084 Uiso 0.52 d P
C166 C 0.3391 0.2534 0.5613 0.084 Uiso 0.52 d P
C201 C 0.3032 0.4974 0.9864 0.079 Uiso 1 d .
C202 C 0.372 0.4703 0.9604 0.067 Uiso 0.63 d P
C203 C 0.4383 0.4359 0.9878 0.067 Uiso 0.63 d P
C204 C 0.5002 0.4078 0.9656 0.067 Uiso 0.63 d P
C252 C 0.3614 0.4491 0.9575 0.067 Uiso 0.37 d P
C253 C 0.4089 0.4163 0.9854 0.067 Uiso 0.37 d P
C254 C 0.4989 0.3823 0.9607 0.067 Uiso 0.37 d P
C205 C 0.2699 0.5765 0.9333 0.078 Uiso 0.44 d P
C206 C 0.3615 0.603 0.9601 0.078 Uiso 0.44 d P
C207 C 0.3432 0.6693 0.9175 0.078 Uiso 0.44 d P
C208 C 0.4361 0.6953 0.9363 0.078 Uiso 0.44 d P
C255 C 0.294 0.5673 0.9322 0.078 Uiso 0.56 d P
C256 C 0.3332 0.6159 0.9539 0.078 Uiso 0.56 d P
C257 C 0.3741 0.6474 0.923 0.078 Uiso 0.56 d P
C258 C 0.3894 0.7162 0.9386 0.078 Uiso 0.56 d P
N201 N 0.2336 0.5289 0.9632 0.093 Uiso 0.53 d P
N251 N 0.2341 0.5365 0.9564 0.093 Uiso 0.47 d P
C209 C 0.182 0.4888 0.9293 0.093 Uiso 0.53 d P
C210 C 0.109 0.4649 0.9558 0.093 Uiso 0.53 d P
C211 C 0.093 0.3977 0.9248 0.093 Uiso 0.53 d PD
C212 C 0.0458 0.3277 0.9572 0.093 Uiso 0.53 d PD
C259 C 0.1772 0.5005 0.9314 0.093 Uiso 0.47 d P
C260 C 0.1404 0.442 0.9539 0.093 Uiso 0.47 d P
C261 C 0.0603 0.4291 0.9254 0.093 Uiso 0.47 d PD
C262 C 0.0936 0.347 0.9354 0.093 Uiso 0.47 d PD
C213 C 0.1702 0.5626 0.9924 0.08 Uiso 0.72 d P
C214 C 0.1041 0.5934 0.9711 0.08 Uiso 0.72 d P
C215 C 0.0506 0.6175 1.0077 0.08 Uiso 0.72 d P
C216 C -0.0211 0.6595 0.9933 0.08 Uiso 0.72 d P
C263 C 0.1733 0.5484 0.9941 0.08 Uiso 0.28 d P
C264 C 0.0946 0.5988 0.9742 0.08 Uiso 0.28 d P
C265 C 0.0518 0.6309 1.018 0.08 Uiso 0.28 d P
C266 C -0.0531 0.6687 1.0142 0.08 Uiso 0.28 d P
C301 C -0.3217 0.5924 0.5835 0.065 Uiso 0.54 d P
C302 C -0.2641 0.5809 0.5423 0.065 Uiso 0.54 d P
C303 C -0.3349 0.5848 0.5017 0.065 Uiso 0.54 d P
C304 C -0.2684 0.5523 0.4597 0.065 Uiso 0.54 d P
C351 C -0.3309 0.5879 0.5819 0.065 Uiso 0.46 d P
C352 C -0.2747 0.5669 0.5419 0.065 Uiso 0.46 d P
C353 C -0.3324 0.5692 0.5031 0.065 Uiso 0.46 d P
C354 C -0.2942 0.573 0.4586 0.065 Uiso 0.46 d P
C305 C -0.258 0.5184 0.6282 0.058 Uiso 0.75 d P
C306 C -0.3406 0.4821 0.6179 0.058 Uiso 0.75 d P
C307 C -0.3217 0.4229 0.6324 0.058 Uiso 0.75 d P
C308 C -0.398 0.3858 0.6157 0.058 Uiso 0.75 d P
C355 C -0.2609 0.5269 0.6434 0.058 Uiso 0.25 d P
C356 C -0.3496 0.4863 0.6261 0.058 Uiso 0.25 d P
C357 C -0.3289 0.4476 0.6645 0.058 Uiso 0.25 d P
C358 C -0.4217 0.3964 0.6342 0.058 Uiso 0.25 d P
C309 C -0.3375 0.603 0.6593 0.063 Uiso 1 d .
C310 C -0.2999 0.6025 0.7049 0.082 Uiso 0.57 d P
C311 C -0.3526 0.6341 0.7358 0.082 Uiso 0.57 d P
C312 C -0.3358 0.6907 0.7351 0.082 Uiso 0.57 d P
C360 C -0.297 0.5854 0.7015 0.082 Uiso 0.43 d P
C361 C -0.3538 0.6202 0.7342 0.082 Uiso 0.43 d P
C362 C -0.3411 0.6336 0.7815 0.082 Uiso 0.43 d P
C313 C -0.1836 0.6062 0.6242 0.062 Uiso 1 d .
C314 C -0.1866 0.6686 0.6202 0.075 Uiso 1 d .
C315 C -0.0823 0.6872 0.6148 0.08 Uiso 1 d .
C316 C -0.0462 0.6753 0.5724 0.079 Uiso 1 d .
C401 C 0.4886 0.8498 0.6858 0.073 Uiso 0.44 d P
C402 C 0.5246 0.8025 0.664 0.073 Uiso 0.44 d PD
C403 C 0.62 0.8242 0.649 0.073 Uiso 0.44 d PD
C404 C 0.6921 0.7966 0.6468 0.073 Uiso 0.44 d P
C451 C 0.4722 0.8481 0.6839 0.073 Uiso 0.56 d P
C452 C 0.5488 0.8077 0.6714 0.073 Uiso 0.56 d PD
C453 C 0.622 0.836 0.6418 0.073 Uiso 0.56 d PD
C454 C 0.6936 0.7949 0.6254 0.073 Uiso 0.56 d P
C405 C 0.3406 0.8793 0.7181 0.079 Uiso 1 d .
C406 C 0.2633 0.8646 0.7483 0.09 Uiso 0.46 d P
C407 C 0.2122 0.9223 0.7585 0.09 Uiso 0.46 d P
C408 C 0.1933 0.9335 0.749 0.09 Uiso 0.46 d P
C456 C 0.2389 0.8657 0.736 0.09 Uiso 0.54 d P
C457 C 0.1281 0.9062 0.7074 0.09 Uiso 0.54 d P
C458 C 0.1635 0.9451 0.7139 0.09 Uiso 0.54 d P
C409 C 0.3302 0.7993 0.6689 0.079 Uiso 0.75 d P
C410 C 0.3149 0.8287 0.6258 0.079 Uiso 0.75 d P
C411 C 0.2551 0.7971 0.5969 0.079 Uiso 0.75 d P
C412 C 0.1644 0.7943 0.608 0.079 Uiso 0.75 d P
C459 C 0.3456 0.7935 0.6635 0.079 Uiso 0.25 d P
C460 C 0.3729 0.8342 0.613 0.079 Uiso 0.25 d P
C461 C 0.2825 0.7927 0.5797 0.079 Uiso 0.25 d P
C462 C 0.2051 0.8197 0.5681 0.079 Uiso 0.25 d P
C413 C 0.4043 0.7832 0.7387 0.079 Uiso 0.84 d P
C414 C 0.4651 0.8027 0.7756 0.079 Uiso 0.84 d P
C415 C 0.4662 0.7558 0.8044 0.079 Uiso 0.84 d PD
C416 C 0.5489 0.7663 0.842 0.079 Uiso 0.84 d PD
C463 C 0.4232 0.8321 0.7446 0.079 Uiso 0.16 d P
C464 C 0.4211 0.8226 0.7851 0.079 Uiso 0.16 d P
C465 C 0.4533 0.7643 0.8166 0.079 Uiso 0.16 d PD
C466 C 0.5589 0.736 0.8123 0.079 Uiso 0.16 d PD
N101 N 0.0847 0.2162 0.6647 0.059 Uiso 1 d .
N301 N -0.2784 0.5803 0.6232 0.053 Uiso 1 d .
N401 N 0.3908 0.8292 0.701 0.063 Uiso 1 d .
O1A O 0.442(8) 0.606(5) 0.805(4) 0.076(7) Uiso 0.13(2) d P
O1B O 0.338(4) 0.654(2) 0.8060(16) 0.076(7) Uiso 0.29(2) d P
O1C O 0.039(4) 0.468(2) 0.8229(19) 0.076(7) Uiso 0.24(2) d P
O1D O 0.131(3) 0.4197(19) 0.8218(13) 0.076(7) Uiso 0.34(2) d P
O137 O 0.1671(5) 0.5678(3) 0.7157(3) 0.0325(16) Uiso 1 d .
O139 O 0.2844(6) 0.5616(3) 0.6521(3) 0.0327(16) Uiso 1 d .
O140 O 0.1602(6) 0.4861(4) 0.6596(3) 0.0350(17) Uiso 1 d .
O138 O 0.2948(6) 0.4895(4) 0.7159(3) 0.0376(18) Uiso 1 d .
O101 O 0.1493(9) 0.5996(5) 0.8519(4) 0.064(3) Uiso 1 d .
O102 O 0.3458(9) 0.4811(5) 0.8512(4) 0.065(3) Uiso 1 d .
O103 O 0.1643(9) 0.7299(5) 0.7128(4) 0.063(3) Uiso 1 d .
O104 O 0.5640(7) 0.4887(5) 0.7144(3) 0.052(2) Uiso 1 d .
O105 O 0.3018(8) 0.3276(5) 0.7289(3) 0.054(3) Uiso 1 d .
O106 O -0.0991(7) 0.5710(4) 0.7288(3) 0.051(2) Uiso 1 d .
O107 O 0.4708(8) 0.6753(5) 0.6792(3) 0.053(2) Uiso 1 d .
O108 O -0.0162(8) 0.3774(5) 0.7100(4) 0.056(3) Uiso 1 d .
O109 O 0.1959(8) 0.6626(5) 0.5604(4) 0.061(3) Uiso 1 d .
O110 O 0.4616(8) 0.5065(5) 0.5632(3) 0.054(2) Uiso 1 d .
O111 O 0.2248(7) 0.3689(5) 0.5739(3) 0.052(2) Uiso 1 d .
O112 O -0.0367(7) 0.5267(4) 0.5777(3) 0.049(2) Uiso 1 d .
O113 O 0.3017(7) 0.5722(5) 0.7979(3) 0.052(2) Uiso 1 d .
O114 O 0.1841(8) 0.5006(5) 0.8053(4) 0.054(2) Uiso 1 d .
O115 O 0.1787(7) 0.6505(4) 0.7739(3) 0.047(2) Uiso 1 d .
O116 O 0.4298(7) 0.4980(4) 0.7740(3) 0.045(2) Uiso 1 d .
O117 O 0.2997(7) 0.4187(4) 0.7817(3) 0.048(2) Uiso 1 d .
O118 O 0.0495(7) 0.5712(4) 0.7816(3) 0.048(2) Uiso 1 d .
O119 O 0.2995(6) 0.6498(4) 0.7072(3) 0.042(2) Uiso 1 d .
O120 O 0.4328(6) 0.5712(4) 0.7077(3) 0.0398(19) Uiso 1 d .
O121 O 0.4164(7) 0.4162(4) 0.7162(3) 0.046(2) Uiso 1 d .
O122 O 0.1668(6) 0.4062(4) 0.7236(3) 0.0396(19) Uiso 1 d .
O123 O 0.0305(6) 0.4877(4) 0.7248(3) 0.0382(18) Uiso 1 d .
O124 O 0.0465(7) 0.6428(4) 0.7147(3) 0.046(2) Uiso 1 d .
O125 O 0.1604(7) 0.6485(4) 0.6497(3) 0.042(2) Uiso 1 d .
O126 O 0.4298(6) 0.4857(4) 0.6516(3) 0.0357(17) Uiso 1 d .
O127 O 0.2855(7) 0.3996(4) 0.6588(3) 0.043(2) Uiso 1 d .
O128 O 0.0158(6) 0.5610(4) 0.6607(3) 0.0373(18) Uiso 1 d .
O129 O 0.3235(7) 0.6598(4) 0.6247(3) 0.044(2) Uiso 1 d .
O130 O 0.4477(6) 0.5855(4) 0.6247(3) 0.0407(19) Uiso 1 d .
O131 O 0.1159(7) 0.3840(4) 0.6456(3) 0.044(2) Uiso 1 d .
O132 O -0.0068(7) 0.4571(4) 0.6461(3) 0.051(2) Uiso 1 d .
O133 O 0.3101(6) 0.5738(4) 0.5706(3) 0.043(2) Uiso 1 d .
O134 O 0.2975(6) 0.4698(4) 0.5956(3) 0.0387(18) Uiso 1 d .
O135 O 0.1157(6) 0.4593(4) 0.5826(3) 0.0406(19) Uiso 1 d .
O136 O 0.1333(6) 0.5676(4) 0.5957(3) 0.0392(19) Uiso 1 d .
Si1 Si 0.2274(2) 0.52636(13) 0.68709(9) 0.0280(5) Uiso 1 d .
V101 V 0.16763(18) 0.58206(12) 0.80328(8) 0.0501(6) Uani 1 d .
V102 V 0.31717(18) 0.49089(12) 0.80312(8) 0.0489(6) Uani 1 d .
W103 W 0.17043(4) 0.66121(2) 0.71363(2) 0.05091(15) Uani 1 d .
W104 W 0.44881(3) 0.49229(2) 0.715340(18) 0.04102(12) Uani 1 d .
W105 W 0.29329(4) 0.39707(2) 0.72340(2) 0.04557(13) Uani 1 d .
W106 W 0.01483(4) 0.56625(3) 0.723965(19) 0.04274(12) Uani 1 d .
W107 W 0.39218(3) 0.62672(2) 0.670847(17) 0.03728(11) Uani 1 d .
W108 W 0.06031(3) 0.42501(2) 0.691893(18) 0.04092(12) Uani 1 d .
W109 W 0.22708(4) 0.62002(2) 0.599812(19) 0.04350(13) Uani 1 d .
W110 W 0.38671(3) 0.52360(2) 0.602688(17) 0.03896(11) Uani 1 d .
W111 W 0.20525(4) 0.41814(2) 0.611376(18) 0.04088(12) Uani 1 d .
W112 W 0.04666(3) 0.51525(2) 0.613657(17) 0.03824(11) Uani 1 d .

loop_
_atom_site_aniso_label
_atom_site_aniso_U_11
_atom_site_aniso_U_22
_atom_site_aniso_U_33
_atom_site_aniso_U_23
_atom_site_aniso_U_13
_atom_site_aniso_U_12
V101 0.0493(13) 0.0576(15) 0.0432(11) -0.0054(11) 0.0013(10) 0.0146(12)
V102 0.0453(12) 0.0609(16) 0.0405(11) 0.0083(11) 0.0000(10) 0.0154(12)
W103 0.0523(3) 0.0317(3) 0.0687(4) 0.0051(3) 0.0178(3) 0.0134(2)
W104 0.0319(2) 0.0413(3) 0.0499(3) 0.0067(2) 0.0000(2) 0.0085(2)
W105 0.0406(3) 0.0318(3) 0.0642(3) 0.0097(2) 0.0027(2) 0.0080(2)
W106 0.0335(2) 0.0473(3) 0.0475(3) -0.0039(2) 0.0019(2) 0.0125(2)
W107 0.0360(2) 0.0303(2) 0.0456(2) -0.00117(19) -0.0050(2) -0.00178(19)
W108 0.0341(2) 0.0368(3) 0.0518(3) 0.0052(2) 0.0107(2) -0.0017(2)
W109 0.0397(3) 0.0423(3) 0.0485(3) 0.0164(2) -0.0095(2) -0.0063(2)
W110 0.0333(2) 0.0428(3) 0.0408(2) -0.0071(2) 0.00860(19) -0.0072(2)
W111 0.0411(2) 0.0304(3) 0.0511(3) -0.0068(2) 0.0134(2) -0.0043(2)
W112 0.0324(2) 0.0410(3) 0.0414(2) 0.0001(2) -0.00494(19) -0.0030(2)

loop_
_atom_type_symbol
_atom_type_description
_atom_type_scat_dispersion_real
_atom_type_scat_dispersion_imag
_atom_type_scat_source
C C 0.0033 0.0016 'International Tables Vol C Tables 4.2.6.8 and 6.1.1.4'
H H 0 0 'International Tables Vol C Tables 4.2.6.8 and 6.1.1.4'
N N 0.0061 0.0033 'International Tables Vol C Tables 4.2.6.8 and 6.1.1.4'
O O 0.0106 0.006 'International Tables Vol C Tables 4.2.6.8 and 6.1.1.4'
Si Si 0.0817 0.0704 'International Tables Vol C Tables 4.2.6.8 and 6.1.1.4'
V V 0.3005 0.5294 'International Tables Vol C Tables 4.2.6.8 and 6.1.1.4'
W W -0.849 6.8722 'International Tables Vol C Tables 4.2.6.8 and 6.1.1.4'
Cl Cl 0.1484 0.1585 'International Tables Vol C Tables 4.2.6.8 and 6.1.1.4'

loop_
_geom_angle_atom_site_label_1
_geom_angle_atom_site_label_2
_geom_angle_atom_site_label_3
_geom_angle
O1B C1A O1A 106(7)
O1B C1A O113 117(4)
O1A C1A O113 134(7)
O1D C1B O1C 106(5)
O1D C1B O114 125(4)
O1C C1B O114 125(4)
C151 C101 N101 74.3
C151 C101 C152 78.9
N101 C101 C152 142.9
C151 C101 C102 46.9
N101 C101 C102 113.8
C152 C101 C102 32.6
C151 C101 C113 115.6
N101 C101 C113 62.4
C152 C101 C113 154.5
C102 C101 C113 158.7
C152 C102 C151 112.9
C152 C102 C101 66.1
C151 C102 C101 47.9
C152 C102 C103 58.1
C151 C102 C103 158.1
C101 C102 C103 123
C152 C102 C153 44.4
C151 C102 C153 135.9
C101 C102 C153 103.1
C103 C102 C153 23.2
C153 C103 C154 133
C153 C103 C152 58.4
C154 C103 C152 152.7
C153 C103 C102 78.8
C154 C103 C102 120.2
C152 C103 C102 32.6
C102 C151 C101 85.2
C102 C151 N101 133.4
C101 C151 N101 60.7
C102 C151 C152 28
C101 C151 C152 58
N101 C151 C152 114
C102 C151 C109 171.5
C101 C151 C109 102.5
N101 C151 C109 54.9
C152 C151 C109 158.1
C102 C152 C153 104.2
C102 C152 C103 89.3
C153 C152 C103 28.3
C102 C152 C101 81.3
C153 C152 C101 144
C103 C152 C101 164.8
C102 C152 C151 39.1
C153 C152 C151 127.5
C103 C152 C151 125
C101 C152 C151 43.1
C103 C153 C152 93.3
C103 C153 C102 78
C152 C153 C102 31.3
C103 C153 C154 31
C152 C153 C154 119.2
C102 C153 C154 94.7
C103 C153 C104 124.5
C152 C153 C104 120.7
C102 C153 C104 108.1
C154 C153 C104 94.6
C103 C154 C153 16
C155 C105 C106 47.5
C155 C105 N101 65.2
C106 C105 N101 109.9
C155 C105 C156 67.7
C106 C105 C156 24.4
N101 C105 C156 120.5
C155 C105 C159 103.8
C106 C105 C159 150.5
N101 C105 C159 47.7
C156 C105 C159 168.2
C156 C106 C155 129.8
C156 C106 C105 86.5
C155 C106 C105 60
C156 C106 C157 66.5
C155 C106 C157 161.9
C105 C106 C157 135.6
C156 C106 C107 57.6
C155 C106 C107 162.8
C105 C106 C107 109.1
C157 C106 C107 26.6
C157 C107 C156 71.2
C157 C107 C108 48.3
C156 C107 C108 114.5
C157 C107 C158 72.1
C156 C107 C158 110
C108 C107 C158 37.3
C157 C107 C106 64.4
C156 C107 C106 23
C108 C107 C106 112.7
C158 C107 C106 123.6
C158 C108 C157 90.1
C158 C108 C107 75.6
C157 C108 C107 27.8
C106 C155 C105 72.5
C106 C155 N101 132.2
C105 C155 N101 64.3
C106 C155 C156 17.8
C105 C155 C156 63
N101 C155 C156 116.2
C106 C155 C163 163.4
C105 C155 C163 102.4
N101 C155 C163 52.7
C156 C155 C163 165.4
C106 C156 C157 87.5
C106 C156 C107 99.4
C157 C156 C107 30.8
C106 C156 C105 69.1
C157 C156 C105 137.5
C107 C156 C105 116.9
C106 C156 C155 32.4
C157 C156 C155 119.4
C107 C156 C155 129.5
C105 C156 C155 49.3
C107 C157 C108 103.9
C107 C157 C156 78
C108 C157 C156 153.7
C107 C157 C106 88.9
C108 C157 C106 166.8
C156 C157 C106 26
C107 C157 C158 81.1
C108 C157 C158 40.5
C156 C157 C158 116.1
C106 C157 C158 141.8
C108 C158 C157 49.4
C108 C158 C107 67.1
C157 C158 C107 26.8
C159 C109 C160 70.5
C159 C109 C110 48.7
C160 C109 C110 21.8
C159 C109 N101 63.3
C160 C109 N101 130.1
C110 C109 N101 109.5
C159 C109 C151 104.7
C160 C109 C151 166
C110 C109 C151 151.2
N101 C109 C151 52.5
C160 C110 C159 68.9
C160 C110 C111 82.7
C159 C110 C111 145.4
C160 C110 C109 31.9
C159 C110 C109 37
C111 C110 C109 112.9
C161 C111 C110 128
C161 C111 C162 71.3
C110 C111 C162 159.3
C161 C111 C160 97.3
C110 C111 C160 31.1
C162 C111 C160 162.9
C161 C111 C112 50.4
C110 C111 C112 113.5
C162 C111 C112 71.4
C160 C111 C112 91.6
C161 C112 C111 32.8
C161 C112 C162 45.8
C111 C112 C162 40.4
C109 C159 C160 58.1
C109 C159 C110 94.3
C160 C159 C110 36.2
C109 C159 N101 81
C160 C159 N101 135.2
C110 C159 N101 159.4
C109 C159 C105 116.2
C160 C159 C105 163.6
C110 C159 C105 145.5
N101 C159 C105 50.2
C110 C160 C109 126.3
C110 C160 C159 75
C109 C160 C159 51.4
C110 C160 C111 66.2
C109 C160 C111 159.6
C159 C160 C111 136.5
C110 C160 C161 100
C109 C160 C161 129
C159 C160 C161 156
C111 C160 C161 34
C111 C161 C162 64.1
C111 C161 C112 96.8
C162 C161 C112 84.9
C111 C161 C160 48.7
C162 C161 C160 111.7
C112 C161 C160 91.5
C111 C162 C161 44.7
C111 C162 C112 68.2
C161 C162 C112 49.3
C114 C113 C163 82.5
C114 C113 C164 34.3
C163 C113 C164 50
C114 C113 N101 131.4
C163 C113 N101 57.4
C164 C113 N101 105.8
C114 C113 C101 176.9
C163 C113 C101 100.4
C164 C113 C101 148.3
N101 C113 C101 51.6
C164 C114 C113 88
C164 C114 C165 75.4
C113 C114 C165 160.2
C164 C114 C163 38.6
C113 C114 C163 52.6
C165 C114 C163 113.3
C164 C114 C115 51.3
C113 C114 C115 135.2
C165 C114 C115 25.5
C163 C114 C115 89.8
C165 C115 C166 61.4
C165 C115 C164 77.5
C166 C115 C164 138.6
C165 C115 C114 51.9
C166 C115 C114 111.9
C164 C115 C114 27
C165 C115 C116 34.5
C166 C115 C116 30.3
C164 C115 C116 109
C114 C115 C116 82
C166 C116 C165 53.6
C166 C116 C115 35.8
C165 C116 C115 20.4
C164 C163 C113 68
C164 C163 N101 131.6
C113 C163 N101 66.3
C164 C163 C155 154.4
C113 C163 C155 103.4
N101 C163 C155 55.4
C164 C163 C114 25.1
C113 C163 C114 44.9
N101 C163 C114 106.4
C155 C163 C114 146.4
C114 C164 C163 116.3
C114 C164 C115 101.7
C163 C164 C115 142
C114 C164 C165 71.5
C163 C164 C165 167.5
C115 C164 C165 31.6
C114 C164 C113 57.8
C163 C164 C113 62
C115 C164 C113 152.4
C165 C164 C113 128.2
C115 C165 C166 78
C115 C165 C116 125.1
C166 C165 C116 50.6
C115 C165 C114 102.7
C166 C165 C114 165.8
C116 C165 C114 122.4
C115 C165 C164 71
C166 C165 C164 148.6
C116 C165 C164 153.2
C114 C165 C164 33.1
C116 C166 C165 75.8
C116 C166 C115 113.8
C165 C166 C115 40.6
C202 C201 N201 117
C202 C201 N251 112
N201 C201 N251 6.9
C202 C201 C252 17.7
N201 C201 C252 117
N251 C201 C252 113.9
C252 C202 C201 108.6
C252 C202 C203 76.1
C201 C202 C203 112.6
C252 C202 C253 53.7
C201 C202 C253 109.7
C203 C202 C253 23.5
C253 C203 C204 91.2
C253 C203 C252 65.2
C204 C203 C252 107.6
C253 C203 C202 84.9
C204 C203 C202 115.3
C252 C203 C202 20.6
C253 C203 C254 75.2
C204 C203 C254 16.6
C252 C203 C254 103.7
C202 C203 C254 117
C254 C204 C203 126.8
C254 C204 C253 101.7
C203 C204 C253 25.7
C202 C252 C253 107.4
C202 C252 C203 83.3
C253 C252 C203 25.5
C202 C252 C201 53.7
C253 C252 C201 109.1
C203 C252 C201 101.4
C203 C253 C252 89.3
C203 C253 C204 63
C252 C253 C204 106.3
C203 C253 C202 71.5
C252 C253 C202 18.8
C204 C253 C202 102.6
C203 C253 C254 83.7
C252 C253 C254 112.9
C204 C253 C254 21.1
C202 C253 C254 115.5
C204 C254 C253 57.2
C204 C254 C203 36.6
C253 C254 C203 21.1
N251 C205 C256 119.6
N251 C205 N201 4.3
C256 C205 N201 115.8
N251 C205 C206 109.1
C256 C205 C206 18.3
N201 C205 C206 104.9
C256 C206 C255 69.3
C256 C206 C257 56.8
C255 C206 C257 92.9
C256 C206 C205 56.7
C255 C206 C205 14
C257 C206 C205 89.8
C257 C207 C258 100
C257 C207 C208 70.7
C258 C207 C208 31.8
C257 C207 C256 49
C258 C207 C256 109.3
C208 C207 C256 97.6
C258 C208 C257 89.6
C258 C208 C207 65.3
C257 C208 C207 26.3
N251 C255 C256 115.9
N251 C255 C206 113.7
C256 C255 C206 20.6
N251 C255 N201 6.2
C256 C255 N201 114.1
C206 C255 N201 109.9
C206 C256 C257 103.2
C206 C256 C255 90
C257 C256 C255 107.6
C206 C256 C205 105
C257 C256 C205 109.8
C255 C256 C205 16.4
C206 C256 C207 126
C257 C256 C207 23.5
C255 C256 C207 109.8
C205 C256 C207 104.9
C207 C257 C256 107.5
C207 C257 C208 83.1
C256 C257 C208 120.1
C207 C257 C206 126.8
C256 C257 C206 20
C208 C257 C206 113.1
C207 C257 C258 56.2
C256 C257 C258 113.5
C208 C257 C258 29.2
C206 C257 C258 117.6
C208 C258 C207 83
C208 C258 C257 61.1
C207 C258 C257 23.9
C263 N201 C259 105.1
C263 N201 C201 106.6
C259 N201 C201 118.8
C263 N201 C213 12.6
C259 N201 C213 107.6
C201 N201 C213 114.4
C263 N201 C205 111.9
C259 N201 C205 98.3
C201 N201 C205 115.7
C213 N201 C205 99.3
C263 N201 C255 124.7
C259 N201 C255 100.7
C201 N201 C255 102
C213 N201 C255 112.3
C205 N201 C255 15.2
C263 N201 C209 110.6
C259 N201 C209 9.5
C201 N201 C209 109.3
C213 N201 C209 114.6
C205 N201 C209 102.7
C255 N201 C209 102.8
C205 N251 C255 17.8
C205 N251 C259 112.8
C255 N251 C259 114.1
C205 N251 C263 121.3
C255 N251 C263 134.6
C259 N251 C263 100.8
C205 N251 C213 108.9
C255 N251 C213 123
C259 N251 C213 105.9
C263 N251 C213 12.6
C205 N251 C209 115.7
C255 N251 C209 114
C259 N251 C209 8.9
C263 N251 C209 104.9
C213 N251 C209 111.5
C205 N251 C201 118.5
C255 N251 C201 102.8
C259 N251 C201 108
C263 N251 C201 92.4
C213 N251 C201 101.4
C209 N251 C201 99.8
C210 C209 C260 28.3
C210 C209 N201 102.6
C260 C209 N201 108.6
C210 C209 N251 109.8
C260 C209 N251 118.2
N201 C209 N251 9.8
C260 C210 C261 78.7
C260 C210 C209 78
C261 C210 C209 103.5
C260 C210 C259 88.6
C261 C210 C259 109.9
C209 C210 C259 11.4
C260 C210 C211 51.7
C261 C210 C211 27.2
C209 C210 C211 98.4
C259 C210 C211 108.5
C261 C211 C262 144.6
C261 C211 C260 69.3
C262 C211 C260 120.9
C261 C211 C210 48.2
C262 C211 C210 134.2
C260 C211 C210 21.4
N251 C259 N201 11
N251 C259 C210 117.5
N201 C259 C210 108
N251 C259 C260 118.8
N201 C259 C260 107.8
C210 C259 C260 25.7
C210 C260 C209 73.7
C210 C260 C261 73.1
C209 C260 C261 100.4
C210 C260 C211 106.9
C209 C260 C211 114.3
C261 C260 C211 34.1
C210 C260 C259 65.7
C209 C260 C259 8.9
C261 C260 C259 100.7
C211 C260 C259 119.2
C211 C261 C210 104.6
C211 C261 C260 76.6
C210 C261 C260 28.2
C212 C262 C211 125.2
C214 C213 C264 6.6
C214 C213 N201 115.5
C264 C213 N201 122.1
C214 C213 N251 107.2
C264 C213 N251 113.7
N201 C213 N251 10
C213 C214 C215 102.6
C213 C214 C263 8.9
C215 C214 C263 104.7
C213 C214 C265 100.3
C215 C214 C265 8.6
C263 C214 C265 103.8
C264 C215 C214 3.7
C264 C215 C216 110
C214 C215 C216 113.6
C264 C215 C266 133
C214 C215 C266 136.6
C216 C215 C266 23.2
C266 C216 C265 97.7
C266 C216 C215 110
C265 C216 C215 17.3
N201 C263 N251 10.2
N201 C263 C214 108.7
N251 C263 C214 99.2
N201 C263 C264 114
N251 C263 C264 104.4
C214 C263 C264 5.4
C215 C264 C213 105.6
C215 C264 C265 9.7
C213 C264 C265 103.9
C215 C264 C263 106.5
C213 C264 C263 7.9
C265 C264 C263 106.2
C216 C265 C264 94.1
C216 C265 C266 27.2
C264 C265 C266 120.2
C216 C265 C214 97.1
C264 C265 C214 3
C266 C265 C214 123.2
C216 C266 C265 55.1
C216 C266 C215 46.7
C265 C266 C215 12.8
N301 C301 C302 115.4
N301 C301 C352 115.4
C302 C301 C352 13.7
C301 C302 C351 6.5
C301 C302 C353 108
C351 C302 C353 102.5
C301 C302 C303 105.8
C351 C302 C303 101.2
C353 C302 C303 13.5
C354 C303 C352 115.1
C354 C303 C302 114.9
C352 C303 C302 13.3
C354 C303 C304 19.1
C352 C303 C304 98.1
C302 C303 C304 100.4
C354 C304 C353 61.1
C354 C304 C303 50.8
C353 C304 C303 12
N301 C351 C352 111.1
N301 C351 C302 109
C352 C351 C302 13.7
C353 C352 C351 109.1
C353 C352 C301 113.3
C351 C352 C301 6.5
C353 C352 C303 13.7
C351 C352 C303 103.6
C301 C352 C303 106.6
C352 C353 C354 122.6
C352 C353 C302 13.2
C354 C353 C302 116.9
C352 C353 C304 108.4
C354 C353 C304 21.7
C302 C353 C304 107.1
C304 C354 C303 110.1
C304 C354 C353 97.2
C303 C354 C353 14.8
C355 C305 C306 110.7
C355 C305 N301 71.7
C306 C305 N301 112.7
C355 C305 C356 99.5
C306 C305 C356 11.2
N301 C305 C356 108.4
C307 C306 C305 109.5
C307 C306 C357 42.2
C305 C306 C357 91.5
C307 C306 C355 108.8
C305 C306 C355 15.7
C357 C306 C355 81.7
C357 C307 C308 121.7
C357 C307 C306 75.6
C308 C307 C306 108.6
C357 C307 C356 65.6
C308 C307 C356 109.5
C306 C307 C356 10.8
C357 C307 C358 95.4
C308 C307 C358 26.3
C306 C307 C358 102.7
C356 C307 C358 98.8
C358 C308 C307 82.8
C305 C355 N301 88.7
C305 C355 C356 63.3
N301 C355 C356 103.9
C305 C355 C306 53.6
N301 C355 C306 103.6
C356 C355 C306 9.7
C357 C356 C305 95.8
C357 C356 C307 43.3
C305 C356 C307 104.6
C357 C356 C355 87.6
C305 C356 C355 17.2
C307 C356 C355 108.4
C307 C357 C356 71.1
C307 C357 C306 62.2
C356 C357 C306 9.8
C308 C358 C307 70.9
C360 C309 C310 16.5
C360 C309 N301 108
C310 C309 N301 118.2
C361 C310 C311 12.5
C361 C310 C309 115.5
C311 C310 C309 114.5
C312 C311 C362 90.2
C312 C311 C310 114.5
C362 C311 C310 125.9
C312 C311 C360 124.1
C362 C311 C360 122
C310 C311 C360 9.6
C311 C312 C361 2.3
C311 C312 C362 45.5
C361 C312 C362 47.1
C309 C360 C361 101.4
C309 C360 C311 98.4
C361 C360 C311 8.8
C310 C361 C362 133
C310 C361 C360 13.3
C362 C361 C360 132.7
C310 C361 C312 104.3
C362 C361 C312 75.7
C360 C361 C312 117.6
C311 C362 C361 12.9
C311 C362 C312 44.3
C361 C362 C312 57.1
C314 C313 N301 112.3
C313 C314 C315 105.1
C316 C315 C314 112.9
C452 C401 C402 17.8
C452 C401 N401 115.5
C402 C401 N401 102.9
C401 C402 C451 9.7
C401 C402 C403 101.6
C451 C402 C403 109.7
C401 C402 C453 96.6
C451 C402 C453 103.8
C403 C402 C453 10
C404 C403 C452 122.5
C404 C403 C454 26.3
C452 C403 C454 133.6
C404 C403 C402 126.3
C452 C403 C402 14.5
C454 C403 C402 129.4
C454 C404 C403 96.6
C454 C404 C453 87.4
C403 C404 C453 14.1
N401 C451 C402 111.2
N401 C451 C452 121.1
C402 C451 C452 16.6
C403 C452 C401 116.1
C403 C452 C451 121.2
C401 C452 C451 8.6
C403 C452 C453 10.4
C401 C452 C453 107.3
C451 C452 C453 111.7
C404 C453 C454 25.6
C404 C453 C452 98.1
C454 C453 C452 112.3
C404 C453 C402 103.7
C454 C453 C402 112.5
C452 C453 C402 13.3
C404 C454 C403 57.1
C404 C454 C453 66.9
C403 C454 C453 13.7
C406 C405 N401 113.2
C406 C405 C456 18.7
N401 C405 C456 113.9
C406 C405 C463 94.3
N401 C405 C463 48.9
C456 C405 C463 109.1
C456 C406 C405 93.1
C456 C406 C407 77.2
C405 C406 C407 105.5
C456 C406 C408 66.6
C405 C406 C408 101.6
C407 C406 C408 11.2
C456 C407 C406 18.8
C456 C407 C458 91.7
C406 C407 C458 109.1
C458 C408 C457 38.8
C458 C408 C456 98.4
C457 C408 C456 72.3
C458 C408 C406 112.4
C457 C408 C406 87.5
C456 C408 C406 15.3
C406 C456 C407 84.1
C406 C456 C405 68.2
C407 C456 C405 101.7
C406 C456 C408 98
C407 C456 C408 14.5
C405 C456 C408 103.4
C458 C457 C408 43.4
C457 C458 C408 97.9
C457 C458 C407 94.1
C408 C458 C407 8
N401 C409 C410 115.6
C460 C410 C411 110.9
C460 C410 C459 97.6
C411 C410 C459 110.7
C460 C410 C409 107.2
C411 C410 C409 112
C459 C410 C409 11.8
C460 C410 C461 88.6
C411 C410 C461 22.4
C459 C410 C461 115.5
C409 C410 C461 121.4
C461 C411 C462 82.2
C461 C411 C412 140.1
C462 C411 C412 68.8
C461 C411 C410 101.6
C462 C411 C410 122.9
C412 C411 C410 116.8
C461 C411 C460 75.5
C462 C411 C460 118.4
C412 C411 C460 142.3
C410 C411 C460 26.1
C411 C412 C462 52.4
C411 C412 C461 12.8
C462 C412 C461 44.2
C410 C459 N401 112.2
C410 C459 C460 29.9
N401 C459 C460 103.2
C410 C460 C459 52.5
C410 C460 C461 62.4
C459 C460 C461 91.2
C410 C460 C411 43
C459 C460 C411 77.8
C461 C460 C411 19.5
C411 C461 C462 68.4
C411 C461 C410 56
C462 C461 C410 101.8
C411 C461 C412 27
C462 C461 C412 50.3
C410 C461 C412 82.3
C411 C461 C460 85.1
C462 C461 C460 117.4
C410 C461 C460 29
C412 C461 C460 111.1
C411 C462 C461 29.4
C411 C462 C412 58.8
C461 C462 C412 85.5
C463 C413 C414 57.3
C463 C413 N401 58.1
C414 C413 N401 113.3
C463 C413 C464 47.1
C414 C413 C464 29.6
N401 C413 C464 103.4
C464 C414 C463 66.5
C464 C414 C415 103.9
C463 C414 C415 149.6
C464 C414 C413 89.4
C463 C414 C413 50.4
C415 C414 C413 102.9
C464 C414 C465 88.5
C463 C414 C465 146.5
C415 C414 C465 17.1
C413 C414 C465 110.6
C414 C415 C466 111.8
C414 C415 C416 108.1
C466 C415 C416 43.2
C414 C415 C464 26.8
C466 C415 C464 132.4
C416 C415 C464 110.1
C466 C416 C465 73.2
C466 C416 C415 57.7
C465 C416 C415 16
C413 C463 C464 87.9
C413 C463 C414 72.3
C464 C463 C414 38.1
C413 C463 N401 74.9
C464 C463 N401 155.3
C414 C463 N401 143
C413 C463 C405 112.3
C464 C463 C405 121.9
C414 C463 C405 160
N401 C463 C405 52.9
C414 C464 C463 75.3
C414 C464 C413 61
C463 C464 C413 45
C414 C464 C465 62.6
C463 C464 C465 132.4
C413 C464 C465 92.9
C414 C464 C415 49.3
C463 C464 C415 117.8
C413 C464 C415 80.5
C465 C464 C415 14.7
C414 C465 C416 106.1
C414 C465 C466 94.3
C416 C465 C466 41.8
C414 C465 C464 28.9
C416 C465 C464 118.3
C466 C465 C464 121.3
C416 C466 C415 79.1
C416 C466 C465 65
C415 C466 C465 14.7
C101 N101 C159 140
C101 N101 C163 111.6
C159 N101 C163 95.2
C101 N101 C105 115.2
C159 N101 C105 82.1
C163 N101 C105 107
C101 N101 C155 96.5
C159 N101 C155 120.4
C163 N101 C155 71.9
C105 N101 C155 50.5
C101 N101 C151 45
C159 N101 C151 100
C163 N101 C151 153.5
C105 N101 C151 96.6
C155 N101 C151 117.1
C101 N101 C113 66
C159 N101 C113 111.2
C163 N101 C113 56.3
C105 N101 C113 158.3
C155 N101 C113 108.1
C151 N101 C113 97.7
C101 N101 C109 105
C159 N101 C109 35.7
C163 N101 C109 110.3
C105 N101 C109 107.5
C155 N101 C109 155.1
C151 N101 C109 72.6
C113 N101 C109 92.3
C301 N301 C355 129.3
C301 N301 C351 6.1
C355 N301 C351 124.2
C301 N301 C309 107.9
C355 N301 C309 96.2
C351 N301 C309 106.6
C301 N301 C313 110.1
C355 N301 C313 101.2
C351 N301 C313 115.8
C309 N301 C313 111.1
C301 N301 C305 112
C355 N301 C305 19.6
C351 N301 C305 107.7
C309 N301 C305 113
C313 N301 C305 102.7
C451 N401 C463 93.1
C451 N401 C405 106.9
C463 N401 C405 78.2
C451 N401 C409 114.6
C463 N401 C409 146.5
C405 N401 C409 109
C451 N401 C459 105.2
C463 N401 C459 148.3
C405 N401 C459 119.1
C409 N401 C459 11.3
C451 N401 C401 5.6
C463 N401 C401 87.7
C405 N401 C401 107
C409 N401 C401 119.2
C459 N401 C401 109.5
C451 N401 C413 113.2
C463 N401 C413 46.9
C405 N401 C413 111
C409 N401 C413 102.2
C459 N401 C413 101.5
C401 N401 C413 108.3
C1B O1C O1D 33(3)
C1B O1D O1C 41(3)
Si1 O137 W106 126.9(5)
Si1 O137 W103 126.7(5)
W106 O137 W103 92.4(3)
Si1 O139 W109 127.2(5)
Si1 O139 W107 123.3(4)
W109 O139 W107 90.4(3)
Si1 O139 W110 124.4(5)
W109 O139 W110 91.2(3)
W107 O139 W110 89.5(3)
Si1 O140 W112 125.3(5)
Si1 O140 W108 122.9(4)
W112 O140 W108 90.1(3)
Si1 O140 W111 126.1(5)
W112 O140 W111 91.7(3)
W108 O140 W111 90.2(3)
Si1 O138 W105 127.3(5)
Si1 O138 W104 126.6(5)
W105 O138 W104 92.3(3)
C1A O113 V102 127(2)
C1A O113 V101 129(2)
V102 O113 V101 103.0(5)
C1B O114 V102 127.3(18)
C1B O114 V101 128.5(18)
V102 O114 V101 103.7(5)
W103 O115 V101 126.0(6)
W104 O116 V102 126.5(5)
W105 O117 V102 127.0(6)
W106 O118 V101 127.3(5)
W107 O119 W103 146.0(5)
W107 O120 W104 145.6(5)
W105 O121 W104 118.7(5)
W105 O122 W108 147.5(5)
W108 O123 W106 145.5(5)
W103 O124 W106 117.7(5)
W109 O125 W103 142.7(5)
W110 O126 W104 143.3(5)
W111 O127 W105 142.9(5)
W112 O128 W106 144.1(5)
W109 O129 W107 119.0(5)
W110 O130 W107 118.8(5)
W111 O131 W108 119.2(5)
W108 O132 W112 118.9(6)
W109 O133 W110 120.3(5)
W110 O134 W111 158.3(5)
W111 O135 W112 120.1(5)
W109 O136 W112 158.9(5)
O138 Si1 O137 112.6(5)
O138 Si1 O139 110.3(5)
O137 Si1 O139 109.0(5)
O138 Si1 O140 109.3(5)
O137 Si1 O140 109.1(5)
O139 Si1 O140 106.3(4)
O101 V101 O118 102.7(6)
O101 V101 O115 103.5(6)
O118 V101 O115 91.8(5)
O101 V101 O114 104.9(6)
O118 V101 O114 89.1(5)
O115 V101 O114 150.7(5)
O101 V101 O113 106.2(6)
O118 V101 O113 150.1(5)
O115 V101 O113 88.9(5)
O114 V101 O113 76.3(5)
O102 V102 O117 103.3(6)
O102 V102 O116 103.3(6)
O117 V102 O116 92.1(4)
O102 V102 O114 104.6(6)
O117 V102 O114 89.3(5)
O116 V102 O114 150.9(5)
O102 V102 O113 104.9(6)
O117 V102 O113 150.9(5)
O116 V102 O113 88.4(5)
O114 V102 O113 76.8(5)
O103 W103 O124 100.7(5)
O103 W103 O115 99.0(5)
O124 W103 O115 90.7(4)
O103 W103 O119 101.3(5)
O124 W103 O119 157.4(4)
O115 W103 O119 91.0(4)
O103 W103 O125 97.7(5)
O124 W103 O125 84.8(4)
O115 W103 O125 163.2(4)
O119 W103 O125 87.1(4)
O103 W103 O137 175.6(5)
O124 W103 O137 74.9(4)
O115 W103 O137 80.6(4)
O119 W103 O137 83.1(4)
O125 W103 O137 82.7(3)
O104 W104 O116 99.9(5)
O104 W104 O121 101.6(5)
O116 W104 O121 91.2(4)
O104 W104 O120 99.7(5)
O116 W104 O120 91.6(4)
O121 W104 O120 157.7(4)
O104 W104 O126 96.9(4)
O116 W104 O126 163.2(4)
O121 W104 O126 84.4(4)
O120 W104 O126 86.7(4)
O104 W104 O138 175.3(4)
O116 W104 O138 81.0(4)
O121 W104 O138 73.8(4)
O120 W104 O138 84.8(4)
O126 W104 O138 82.3(3)
O105 W105 O122 101.0(5)
O105 W105 O117 100.2(5)
O122 W105 O117 90.7(4)
O105 W105 O121 100.7(5)
O122 W105 O121 157.9(4)
O117 W105 O121 89.8(4)
O105 W105 O127 97.7(5)
O122 W105 O127 86.8(4)
O117 W105 O127 162.0(4)
O121 W105 O127 86.0(4)
O105 W105 O138 175.2(4)
O122 W105 O138 83.8(4)
O117 W105 O138 79.6(4)
O121 W105 O138 74.5(4)
O127 W105 O138 82.4(4)
O106 W106 O118 100.6(5)
O106 W106 O123 100.7(5)
O118 W106 O123 91.1(4)
O106 W106 O124 100.8(5)
O118 W106 O124 90.8(4)
O123 W106 O124 157.7(4)
O106 W106 O128 95.8(4)
O118 W106 O128 163.6(4)
O123 W106 O128 87.0(4)
O124 W106 O128 85.0(4)
O106 W106 O137 174.9(4)
O118 W106 O137 80.5(4)
O123 W106 O137 84.2(3)
O124 W106 O137 74.2(4)
O128 W106 O137 83.1(3)
O107 W107 O119 101.7(5)
O107 W107 O120 101.1(5)
O119 W107 O120 94.7(4)
O107 W107 O129 100.6(5)
O119 W107 O129 86.5(4)
O120 W107 O129 157.5(4)
O107 W107 O130 100.8(5)
O119 W107 O130 156.7(4)
O120 W107 O130 86.7(4)
O129 W107 O130 83.6(4)
O107 W107 O139 174.3(4)
O119 W107 O139 81.6(4)
O120 W107 O139 83.1(3)
O129 W107 O139 74.8(4)
O130 W107 O139 75.5(3)
O108 W108 O123 102.5(5)
O108 W108 O132 100.4(5)
O123 W108 O132 87.2(4)
O108 W108 O122 102.2(5)
O123 W108 O122 96.1(4)
O132 W108 O122 155.9(4)
O108 W108 O131 100.0(5)
O123 W108 O131 156.7(4)
O132 W108 O131 82.9(4)
O122 W108 O131 84.9(4)
O108 W108 O140 173.5(4)
O123 W108 O140 82.2(3)
O132 W108 O140 75.2(4)
O122 W108 O140 81.6(3)
O131 W108 O140 74.9(4)
O109 W109 O136 99.7(5)
O109 W109 O129 100.9(5)
O136 W109 O129 158.1(4)
O109 W109 O133 101.3(5)
O136 W109 O133 92.3(4)
O129 W109 O133 90.8(4)
O109 W109 O125 102.8(5)
O136 W109 O125 85.6(4)
O129 W109 O125 82.8(4)
O133 W109 O125 155.9(4)
O109 W109 O139 174.5(5)
O136 W109 O139 84.3(3)
O129 W109 O139 75.7(4)
O133 W109 O139 74.6(3)
O125 W109 O139 81.3(3)
O110 W110 O134 101.6(5)
O110 W110 O130 98.4(5)
O134 W110 O130 160.0(4)
O110 W110 O126 103.9(4)
O134 W110 O126 89.4(4)
O130 W110 O126 86.5(4)
O110 W110 O133 99.4(5)
O134 W110 O133 88.3(4)
O130 W110 O133 87.8(4)
O126 W110 O133 156.6(4)
O110 W110 O139 170.6(4)
O134 W110 O139 84.3(3)
O130 W110 O139 75.8(3)
O126 W110 O139 83.4(3)
O133 W110 O139 73.2(3)
O111 W111 O135 99.8(5)
O111 W111 O131 101.2(5)
O135 W111 O131 90.6(4)
O111 W111 O134 99.6(5)
O135 W111 O134 91.7(4)
O131 W111 O134 158.4(4)
O111 W111 O127 104.6(5)
O135 W111 O127 155.7(4)
O131 W111 O127 84.2(4)
O134 W111 O127 85.0(4)
O111 W111 O140 172.9(4)
O135 W111 O140 74.1(3)
O131 W111 O140 75.6(4)
O134 W111 O140 84.3(3)
O127 W111 O140 81.5(4)
O112 W112 O136 100.9(4)
O112 W112 O128 103.8(4)
O136 W112 O128 89.6(4)
O112 W112 O132 99.7(5)
O136 W112 O132 159.4(4)
O128 W112 O132 86.0(4)
O112 W112 O135 99.7(4)
O136 W112 O135 88.4(4)
O128 W112 O135 156.4(4)
O132 W112 O135 87.6(4)
O112 W112 O140 171.4(4)
O136 W112 O140 84.1(3)
O128 W112 O140 83.1(3)
O132 W112 O140 75.4(4)
O135 W112 O140 73.3(3)

loop_
_geom_bond_atom_site_label_1
_geom_bond_atom_site_label_2
_geom_bond_distance
C1A O1B 1.21(6)
C1A O1A 1.21(12)
C1A O113 1.24(4)
C1B O1D 1.03(5)
C1B O1C 1.24(7)
C1B O114 1.43(4)
C101 C151 1.154
C101 N101 1.4237
C101 C152 1.4323
C101 C102 1.5491
C101 C113 1.6605
C102 C152 0.8449
C102 C151 1.1344
C102 C103 1.5703
C102 C153 1.5749
C103 C153 0.6334
C103 C154 1.1827
C103 C152 1.3333
C104 C153 1.7645
C151 N101 1.571
C151 C152 1.6571
C151 C109 1.89
C152 C153 1.1377
C153 C154 1.6801
C105 C155 1.3037
C105 C106 1.435
C105 N101 1.5211
C105 C156 1.5333
C105 C159 1.9617
C106 C156 0.6347
C106 C155 1.1093
C106 C157 1.4464
C106 C107 1.6031
C107 C157 0.7189
C107 C156 1.3721
C107 C108 1.495
C107 C158 1.5726
C108 C158 0.9847
C108 C157 1.1497
C155 N101 1.5326
C155 C156 1.5921
C155 C163 1.7712
C156 C157 1.3279
C157 C158 1.5149
C109 C159 0.9574
C109 C160 1.0405
C109 C110 1.587
C109 N101 1.6198
C110 C160 0.7313
C110 C159 1.1963
C110 C111 1.2974
C111 C161 1.0463
C111 C162 1.3382
C111 C160 1.4061
C111 C112 1.9182
C112 C161 1.4892
C112 C162 1.9569
C159 C160 1.1554
C159 N101 1.4644
C160 C161 1.8558
C161 C162 1.409
C113 C114 1.3003
C113 C163 1.4632
C113 C164 1.5365
C113 N101 1.6116
C114 C164 0.8657
C114 C165 1.5028
C114 C163 1.8266
C114 C115 1.8645
C115 C165 0.8225
C115 C166 1.2375
C115 C164 1.485
C115 C116 1.9331
C116 C166 1.0671
C116 C165 1.339
C163 C164 1.2699
C163 N101 1.4818
C164 C165 1.5335
C165 C166 1.1111
C201 C202 1.4624
C201 N201 1.4781
C201 N251 1.6845
C201 C252 1.7191
C202 C252 0.5508
C202 C203 1.5513
C202 C253 1.629
C203 C253 0.6532
C203 C204 1.3406
C203 C252 1.5162
C203 C254 1.8014
C204 C254 0.6435
C204 C253 1.5039
C252 C253 1.3768
C253 C254 1.752
C205 N251 1.3284
C205 C256 1.4912
C205 N201 1.587
C205 C206 1.7229
C206 C256 0.5599
C206 C255 1.5901
C206 C257 1.597
C207 C257 0.726
C207 C258 1.4893
C207 C208 1.6272
C207 C256 1.7351
C208 C258 0.8627
C208 C257 1.5467
C255 N251 1.3887
C255 C256 1.4879
C255 N201 1.6181
C256 C257 1.373
C257 C258 1.7661
N201 C263 1.4005
N201 C259 1.4718
N201 C213 1.5477
N201 C209 1.633
N251 C259 1.4484
N251 C263 1.5111
N251 C213 1.6023
N251 C209 1.636
C209 C210 1.4819
C209 C260 1.5097
C210 C260 0.7318
C210 C261 1.4792
C210 C259 1.5363
C210 C211 1.9212
C211 C261 0.9088
C211 C262 1.2831
C211 C260 1.5765
C212 C262 1.0905
C259 C260 1.6855
C260 C261 1.5163
C213 C214 1.4048
C213 C264 1.5388
C214 C215 1.5124
C214 C263 1.6678
C214 C265 1.8953
C215 C264 1.3158
C215 C216 1.5461
C215 C266 1.9949
C216 C266 0.8378
C216 C265 1.5021
C263 C264 1.8086
C264 C265 1.7005
C265 C266 1.8155
C301 N301 1.427
C301 C302 1.5682
C301 C352 1.5996
C302 C351 1.5941
C302 C353 1.6139
C302 C303 1.6494
C303 C354 1.5031
C303 C352 1.6013
C303 C304 1.822
C304 C354 0.6356
C304 C353 1.7042
C351 N301 1.5163
C351 C352 1.588
C352 C353 1.4827
C353 C354 1.5041
C305 C355 0.5207
C305 C306 1.5469
C305 N301 1.5529
C305 C356 1.5714
C306 C307 1.543
C306 C357 1.6895
C306 C355 1.7978
C307 C357 1.1728
C307 C308 1.5429
C307 C356 1.6172
C307 C358 1.6201
C308 C358 0.7241
C355 N301 1.475
C355 C356 1.7352
C356 C357 1.5572
C309 C360 1.5096
C309 C310 1.529
C309 N301 1.5309
C310 C361 1.2883
C310 C311 1.4608
C311 C312 1.4082
C311 C362 1.436
C311 C360 1.8014
C312 C361 1.7465
C312 C362 2.0148
C360 C361 1.5736
C361 C362 1.5239
C313 C314 1.5318
C313 N301 1.5429
C314 C315 1.6225
C315 C316 1.4555
C401 C452 1.4353
C401 C402 1.4447
C401 N401 1.6063
C402 C451 1.4946
C402 C403 1.5817
C402 C453 1.799
C403 C404 1.2682
C403 C452 1.3294
C403 C454 1.501
C404 C454 0.6704
C404 C453 1.4265
C451 N401 1.3985
C451 C452 1.5555
C452 C453 1.5854
C453 C454 1.5489
C405 C406 1.527
C405 N401 1.5288
C405 C456 1.6424
C405 C463 1.8755
C406 C456 0.5286
C406 C407 1.6348
C406 C408 1.9798
C407 C456 1.6025
C407 C458 1.6631
C408 C458 1.213
C408 C457 1.7496
C408 C456 1.8354
C457 C458 1.1059
C409 N401 1.5308
C409 C410 1.5433
C410 C460 0.959
C410 C411 1.4835
C410 C459 1.5283
C410 C461 1.752
C411 C461 0.6802
C411 C462 1.2887
C411 C412 1.3918
C411 C460 2.0337
C412 C462 1.5159
C412 C461 1.9629
C459 N401 1.6053
C459 C460 1.9088
C460 C461 1.9761
C461 C462 1.3726
C413 C463 1.243
C413 C414 1.538
C413 N401 1.6425
C413 C464 1.7575
C414 C464 0.8673
C414 C463 1.3583
C414 C415 1.4568
C414 C465 1.5953
C415 C466 1.4798
C415 C416 1.7185
C415 C464 1.8661
C416 C466 1.1973
C416 C465 1.6269
C463 C464 1.2878
C463 N401 1.4448
C464 C465 1.7963
C465 C466 1.7189
O1C O1D 1.82(8)
O137 Si1 1.620(9)
O137 W106 2.274(8)
O137 W103 2.287(8)
O139 Si1 1.630(9)
O139 W109 2.328(8)
O139 W107 2.332(8)
O139 W110 2.354(8)
O140 Si1 1.644(9)
O140 W112 2.323(8)
O140 W108 2.334(9)
O140 W111 2.339(9)
O138 Si1 1.619(9)
O138 W105 2.273(9)
O138 W104 2.287(9)
O101 V101 1.599(13)
O102 V102 1.576(13)
O103 W103 1.682(13)
O104 W104 1.712(11)
O105 W105 1.713(11)
O106 W106 1.701(11)
O107 W107 1.685(11)
O108 W108 1.722(12)
O109 W109 1.677(12)
O110 W110 1.713(11)
O111 W111 1.703(11)
O112 W112 1.692(10)
O113 V102 2.009(12)
O113 V101 2.010(11)
O114 V102 1.991(11)
O114 V101 2.009(12)
O115 W103 1.904(10)
O115 V101 1.915(11)
O116 W104 1.857(10)
O116 V102 1.910(10)
O117 W105 1.897(10)
O117 V102 1.905(11)
O118 W106 1.873(10)
O118 V101 1.898(10)
O119 W107 1.870(10)
O119 W103 1.946(10)
O120 W107 1.879(9)
O120 W104 1.960(9)
O121 W105 1.900(10)
O121 W104 1.922(10)
O122 W105 1.891(9)
O122 W108 1.920(9)
O123 W108 1.898(9)
O123 W106 1.935(9)
O124 W103 1.894(10)
O124 W106 1.951(10)
O125 W109 1.970(9)
O125 W103 2.026(9)
O126 W110 1.895(8)
O126 W104 2.016(8)
O127 W111 1.952(9)
O127 W105 2.020(9)
O128 W112 1.901(9)
O128 W106 1.979(8)
O129 W109 1.897(10)
O129 W107 1.941(10)
O130 W110 1.892(9)
O130 W107 1.942(9)
O131 W111 1.896(10)
O131 W108 1.943(10)
O132 W108 1.911(11)
O132 W112 1.918(11)
O133 W109 1.905(10)
O133 W110 1.951(10)
O134 W110 1.881(9)
O134 W111 1.927(9)
O135 W111 1.894(9)
O135 W112 1.966(9)
O136 W109 1.897(9)
O136 W112 1.898(9)

loop_
_geom_torsion_atom_site_label_1
_geom_torsion_atom_site_label_2
_geom_torsion_atom_site_label_3
_geom_torsion_atom_site_label_4
_geom_torsion
C151 C101 C102 C152 -166.8
N101 C101 C102 C152 158.1
C113 C101 C102 C152 -127.1
N101 C101 C102 C151 -35.1
C152 C101 C102 C151 166.8
C113 C101 C102 C151 39.7
C151 C101 C102 C103 -154.7
N101 C101 C102 C103 170.2
C152 C101 C102 C103 12.1
C113 C101 C102 C103 -115
C151 C101 C102 C153 -141.6
N101 C101 C102 C153 -176.7
C152 C101 C102 C153 25.2
C113 C101 C102 C153 -101.9
C152 C102 C103 C153 47
C151 C102 C103 C153 -24.3
C101 C102 C103 C153 33.9
C152 C102 C103 C154 -179.4
C151 C102 C103 C154 109.3
C101 C102 C103 C154 167.5
C153 C102 C103 C154 133.6
C151 C102 C103 C152 -71.3
C101 C102 C103 C152 -13.1
C153 C102 C103 C152 -47
C152 C102 C151 C101 13.1
C103 C102 C151 C101 73.9
C153 C102 C151 C101 60.4
C152 C102 C151 N101 54.1
C101 C102 C151 N101 41
C103 C102 C151 N101 114.9
C153 C102 C151 N101 101.4
C101 C102 C151 C152 -13.1
C103 C102 C151 C152 60.8
C153 C102 C151 C152 47.3
C152 C102 C151 C109 -141.4
C101 C102 C151 C109 -154.5
C103 C102 C151 C109 -80.6
C153 C102 C151 C109 -94.1
N101 C101 C151 C102 146.9
C152 C101 C151 C102 -7.2
C113 C101 C151 C102 -165.1
C152 C101 C151 N101 -154.1
C102 C101 C151 N101 -146.9
C113 C101 C151 N101 48.1
N101 C101 C151 C152 154.1
C102 C101 C151 C152 7.2
C113 C101 C151 C152 -157.9
N101 C101 C151 C109 -36.9
C152 C101 C151 C109 169
C102 C101 C151 C109 176.2
C113 C101 C151 C109 11.2
C151 C102 C152 C153 133.1
C101 C102 C152 C153 143.7
C103 C102 C152 C153 -24.3
C151 C102 C152 C103 157.4
C101 C102 C152 C103 168
C153 C102 C152 C103 24.3
C151 C102 C152 C101 -10.6
C103 C102 C152 C101 -168
C153 C102 C152 C101 -143.7
C101 C102 C152 C151 10.6
C103 C102 C152 C151 -157.4
C153 C102 C152 C151 -133.1
C153 C103 C152 C102 -122.6
C154 C103 C152 C102 1.2
C154 C103 C152 C153 123.8
C102 C103 C152 C153 122.6
C153 C103 C152 C101 -70.9
C154 C103 C152 C101 52.9
C102 C103 C152 C101 51.7
C153 C103 C152 C151 -105.4
C154 C103 C152 C151 18.4
C102 C103 C152 C151 17.2
C151 C101 C152 C102 9.8
N101 C101 C152 C102 -34.4
C113 C101 C152 C102 137.5
C151 C101 C152 C153 -92.5
N101 C101 C152 C153 -136.7
C102 C101 C152 C153 -102.3
C113 C101 C152 C153 35.3
C151 C101 C152 C103 -42.8
N101 C101 C152 C103 -87
C102 C101 C152 C103 -52.5
C113 C101 C152 C103 85
N101 C101 C152 C151 -44.2
C102 C101 C152 C151 -9.8
C113 C101 C152 C151 127.8
C101 C151 C152 C102 -164.6
N101 C151 C152 C102 -139.9
C109 C151 C152 C102 165.7
C102 C151 C152 C153 -63.1
C101 C151 C152 C153 132.3
N101 C151 C152 C153 157
C109 C151 C152 C153 102.5
C102 C151 C152 C103 -28
C101 C151 C152 C103 167.5
N101 C151 C152 C103 -167.8
C109 C151 C152 C103 137.7
C102 C151 C152 C101 164.6
N101 C151 C152 C101 24.7
C109 C151 C152 C101 -29.8
C154 C103 C153 C152 -148.6
C102 C103 C153 C152 -27.5
C154 C103 C153 C102 -121.1
C152 C103 C153 C102 27.5
C152 C103 C153 C154 148.6
C102 C103 C153 C154 121.1
C154 C103 C153 C104 -17.3
C152 C103 C153 C104 131.3
C102 C103 C153 C104 103.8
C102 C152 C153 C103 60.3
C101 C152 C153 C103 155.1
C151 C152 C153 C103 95.8
C103 C152 C153 C102 -60.3
C101 C152 C153 C102 94.8
C151 C152 C153 C102 35.5
C102 C152 C153 C154 42.4
C103 C152 C153 C154 -17.9
C101 C152 C153 C154 137.2
C151 C152 C153 C154 77.9
C102 C152 C153 C104 -73.6
C103 C152 C153 C104 -133.9
C101 C152 C153 C104 21.2
C151 C152 C153 C104 -38.1
C152 C102 C153 C103 -117.5
C151 C102 C153 C103 167.2
C101 C102 C153 C103 -151.3
C151 C102 C153 C152 -75.3
C101 C102 C153 C152 -33.8
C103 C102 C153 C152 117.5
C152 C102 C153 C154 -143.8
C151 C102 C153 C154 141
C101 C102 C153 C154 -177.5
C103 C102 C153 C154 -26.2
C152 C102 C153 C104 119.9
C151 C102 C153 C104 44.6
C101 C102 C153 C104 86.1
C103 C102 C153 C104 -122.6
C152 C103 C154 C153 -104.4
C102 C103 C154 C153 -103.6
C152 C153 C154 C103 36.5
C102 C153 C154 C103 57.2
C104 C153 C154 C103 165.7
C155 C105 C106 C156 140.9
N101 C105 C106 C156 120.6
C159 C105 C106 C156 156.2
N101 C105 C106 C155 -20.3
C156 C105 C106 C155 -140.9
C159 C105 C106 C155 15.3
C155 C105 C106 C157 -168.4
N101 C105 C106 C157 171.3
C156 C105 C106 C157 50.7
C159 C105 C106 C157 -153.1
C155 C105 C106 C107 -165.2
N101 C105 C106 C107 174.5
C156 C105 C106 C107 53.9
C159 C105 C106 C107 -149.9
C156 C106 C107 C157 -102.3
C155 C106 C107 C157 136.8
C105 C106 C107 C157 -175
C155 C106 C107 C156 -120.9
C105 C106 C107 C156 -72.8
C157 C106 C107 C156 102.3
C156 C106 C107 C108 -99.7
C155 C106 C107 C108 139.4
C105 C106 C107 C108 -172.4
C157 C106 C107 C108 2.6
C156 C106 C107 C158 -58.9
C155 C106 C107 C158 -179.8
C105 C106 C107 C158 -131.6
C157 C106 C107 C158 43.4
C157 C107 C108 C158 119.3
C156 C107 C108 C158 91.1
C106 C107 C108 C158 116.2
C156 C107 C108 C157 -28.2
C158 C107 C108 C157 -119.3
C106 C107 C108 C157 -3.1
C156 C106 C155 C105 -55.1
C157 C106 C155 C105 153.1
C107 C106 C155 C105 54.3
C156 C106 C155 N101 -29.2
C105 C106 C155 N101 25.9
C157 C106 C155 N101 179
C107 C106 C155 N101 80.2
C105 C106 C155 C156 55.1
C157 C106 C155 C156 -151.8
C107 C106 C155 C156 109.4
C156 C106 C155 C163 -129.4
C105 C106 C155 C163 -74.3
C157 C106 C155 C163 78.8
C107 C106 C155 C163 -20
N101 C105 C155 C106 159
C156 C105 C155 C106 16.4
C159 C105 C155 C106 -172.3
C106 C105 C155 N101 -159
C156 C105 C155 N101 -142.6
C159 C105 C155 N101 28.7
C106 C105 C155 C156 -16.4
N101 C105 C155 C156 142.6
C159 C105 C155 C156 171.3
C106 C105 C155 C163 163.7
N101 C105 C155 C163 -37.3
C156 C105 C155 C163 -180
C159 C105 C155 C163 -8.6
C155 C106 C156 C157 -170.8
C105 C106 C156 C157 143.8
C107 C106 C156 C157 28.5
C155 C106 C156 C107 160.7
C105 C106 C156 C107 115.3
C157 C106 C156 C107 -28.5
C155 C106 C156 C105 45.4
C157 C106 C156 C105 -143.8
C107 C106 C156 C105 -115.3
C105 C106 C156 C155 -45.4
C157 C106 C156 C155 170.8
C107 C106 C156 C155 -160.7
C157 C107 C156 C106 68.6
C108 C107 C156 C106 90.5
C158 C107 C156 C106 130.7
C108 C107 C156 C157 21.8
C158 C107 C156 C157 62
C106 C107 C156 C157 -68.6
C157 C107 C156 C105 139.9
C108 C107 C156 C105 161.7
C158 C107 C156 C105 -158.1
C106 C107 C156 C105 71.2
C157 C107 C156 C155 81.9
C108 C107 C156 C155 103.8
C158 C107 C156 C155 143.9
C106 C107 C156 C155 13.3
C155 C105 C156 C106 -30.2
N101 C105 C156 C106 -70
C159 C105 C156 C106 -75.8
C155 C105 C156 C157 -91
C106 C105 C156 C157 -60.9
N101 C105 C156 C157 -130.8
C159 C105 C156 C157 -136.6
C155 C105 C156 C107 -120.3
C106 C105 C156 C107 -90.1
N101 C105 C156 C107 -160.1
C159 C105 C156 C107 -165.9
C106 C105 C156 C155 30.2
N101 C105 C156 C155 -39.8
C159 C105 C156 C155 -45.6
C105 C155 C156 C106 118.7
N101 C155 C156 C106 156.2
C163 C155 C156 C106 118.9
C106 C155 C156 C157 10.6
C105 C155 C156 C157 129.2
N101 C155 C156 C157 166.8
C163 C155 C156 C157 129.4
C106 C155 C156 C107 -25.1
C105 C155 C156 C107 93.6
N101 C155 C156 C107 131.2
C163 C155 C156 C107 93.8
C106 C155 C156 C105 -118.7
N101 C155 C156 C105 37.6
C163 C155 C156 C105 0.2
C156 C107 C157 C108 153
C158 C107 C157 C108 33.8
C106 C107 C157 C108 176.8
C108 C107 C157 C156 -153
C158 C107 C157 C156 -119.3
C106 C107 C157 C156 23.8
C156 C107 C157 C106 -23.8
C108 C107 C157 C106 -176.8
C158 C107 C157 C106 -143
C156 C107 C157 C158 119.3
C108 C107 C157 C158 -33.8
C106 C107 C157 C158 143
C158 C108 C157 C107 -57.6
C158 C108 C157 C156 33.2
C107 C108 C157 C156 90.9
C158 C108 C157 C106 108.3
C107 C108 C157 C106 165.9
C107 C108 C157 C158 57.6
C106 C156 C157 C107 -113.1
C105 C156 C157 C107 -58.4
C155 C156 C157 C107 -118.8
C106 C156 C157 C108 149.8
C107 C156 C157 C108 -97
C105 C156 C157 C108 -155.4
C155 C156 C157 C108 144.2
C107 C156 C157 C106 113.1
C105 C156 C157 C106 54.8
C155 C156 C157 C106 -5.6
C106 C156 C157 C158 173.2
C107 C156 C157 C158 -73.7
C105 C156 C157 C158 -132
C155 C156 C157 C158 167.6
C156 C106 C157 C107 64.1
C155 C106 C157 C107 -139.2
C105 C106 C157 C107 6.7
C156 C106 C157 C108 -102.2
C155 C106 C157 C108 54.5
C105 C106 C157 C108 -159.6
C107 C106 C157 C108 -166.3
C155 C106 C157 C156 156.7
C105 C106 C157 C156 -57.4
C107 C106 C157 C156 -64.1
C156 C106 C157 C158 -9.9
C155 C106 C157 C158 146.8
C105 C106 C157 C158 -67.3
C107 C106 C157 C158 -74
C107 C108 C158 C157 -24
C157 C108 C158 C107 24
C107 C157 C158 C108 123.9
C156 C157 C158 C108 -164.3
C106 C157 C158 C108 -159.5
C108 C157 C158 C107 -123.9
C156 C157 C158 C107 71.8
C106 C157 C158 C107 76.6
C157 C107 C158 C108 -43.2
C156 C107 C158 C108 -104.6
C106 C107 C158 C108 -83.8
C156 C107 C158 C157 -61.5
C108 C107 C158 C157 43.2
C106 C107 C158 C157 -40.6
C102 C151 C109 C159 -128.3
C101 C151 C109 C159 77.8
N101 C151 C109 C159 37.9
C152 C151 C109 C159 103.3
C102 C151 C109 C160 -59.9
C101 C151 C109 C160 146.1
N101 C151 C109 C160 106.3
C152 C151 C109 C160 171.7
C102 C151 C109 C110 -107.8
C101 C151 C109 C110 98.2
N101 C151 C109 C110 58.4
C152 C151 C109 C110 123.8
C102 C151 C109 N101 -166.2
C101 C151 C109 N101 39.8
C152 C151 C109 N101 65.4
C159 C109 C110 C160 177.8
N101 C109 C110 C160 -163.2
C151 C109 C110 C160 151
C160 C109 C110 C159 -177.8
N101 C109 C110 C159 19.1
C151 C109 C110 C159 -26.7
C159 C109 C110 C111 157.6
C160 C109 C110 C111 -20.1
N101 C109 C110 C111 176.7
C151 C109 C110 C111 130.9
C160 C110 C111 C161 -8.8
C159 C110 C111 C161 25.6
C109 C110 C111 C161 1.8
C160 C110 C111 C162 147.9
C159 C110 C111 C162 -177.8
C109 C110 C111 C162 158.4
C159 C110 C111 C160 34.3
C109 C110 C111 C160 10.6
C160 C110 C111 C112 48.4
C159 C110 C111 C112 82.7
C109 C110 C111 C112 59
C110 C111 C112 C161 -120.8
C162 C111 C112 C161 80.7
C160 C111 C112 C161 -98.1
C161 C111 C112 C162 -80.7
C110 C111 C112 C162 158.4
C160 C111 C112 C162 -178.9
C110 C109 C159 C160 -0.9
N101 C109 C159 C160 -160.7
C151 C109 C159 C160 166.2
C160 C109 C159 C110 0.9
N101 C109 C159 C110 -159.8
C151 C109 C159 C110 167.1
C160 C109 C159 N101 160.7
C110 C109 C159 N101 159.8
C151 C109 C159 N101 -33.1
C160 C109 C159 C105 -162.4
C110 C109 C159 C105 -163.3
N101 C109 C159 C105 36.9
C151 C109 C159 C105 3.8
C160 C110 C159 C109 -1.3
C111 C110 C159 C109 -38.1
C111 C110 C159 C160 -36.9
C109 C110 C159 C160 1.3
C160 C110 C159 N101 -77
C111 C110 C159 N101 -113.9
C109 C110 C159 N101 -75.8
C160 C110 C159 C105 151.6
C111 C110 C159 C105 114.8
C109 C110 C159 C105 152.9
C155 C105 C159 C109 -86.6
C106 C105 C159 C109 -98.2
N101 C105 C159 C109 -50.5
C156 C105 C159 C109 -43.7
C155 C105 C159 C160 -152.1
C106 C105 C159 C160 -163.7
N101 C105 C159 C160 -116
C156 C105 C159 C160 -109.2
C155 C105 C159 C110 123.8
C106 C105 C159 C110 112.2
N101 C105 C159 C110 159.9
C156 C105 C159 C110 166.7
C155 C105 C159 N101 -36.1
C106 C105 C159 N101 -47.7
C156 C105 C159 N101 6.8
C159 C110 C160 C109 1.4
C111 C110 C160 C109 161.4
C111 C110 C160 C159 159.9
C109 C110 C160 C159 -1.4
C159 C110 C160 C111 -159.9
C109 C110 C160 C111 -161.4
C159 C110 C160 C161 -156
C111 C110 C160 C161 3.9
C109 C110 C160 C161 -157.4
C159 C109 C160 C110 -1.8
N101 C109 C160 C110 20.9
C151 C109 C160 C110 -74.2
C110 C109 C160 C159 1.8
N101 C109 C160 C159 22.7
C151 C109 C160 C159 -72.4
C159 C109 C160 C111 121
C110 C109 C160 C111 122.8
N101 C109 C160 C111 143.7
C151 C109 C160 C111 48.6
C159 C109 C160 C161 149.1
C110 C109 C160 C161 150.9
N101 C109 C160 C161 171.8
C151 C109 C160 C161 76.6
C109 C159 C160 C110 178.5
N101 C159 C160 C110 151
C105 C159 C160 C110 -107.4
C110 C159 C160 C109 -178.5
N101 C159 C160 C109 -27.6
C105 C159 C160 C109 74.1
C109 C159 C160 C111 -154.3
C110 C159 C160 C111 27.2
N101 C159 C160 C111 178.1
C105 C159 C160 C111 -80.3
C109 C159 C160 C161 -100.8
C110 C159 C160 C161 80.7
N101 C159 C160 C161 -128.3
C105 C159 C160 C161 -26.7
C161 C111 C160 C110 173
C162 C111 C160 C110 -140.3
C112 C111 C160 C110 -136.7
C161 C111 C160 C109 40.8
C110 C111 C160 C109 -132.3
C162 C111 C160 C109 87.4
C112 C111 C160 C109 91.1
C161 C111 C160 C159 144.2
C110 C111 C160 C159 -28.8
C162 C111 C160 C159 -169.1
C112 C111 C160 C159 -165.5
C110 C111 C160 C161 -173
C162 C111 C160 C161 46.6
C112 C111 C160 C161 50.3
C110 C111 C161 C162 171.5
C160 C111 C161 C162 166.9
C112 C111 C161 C162 80.9
C110 C111 C161 C112 90.5
C162 C111 C161 C112 -80.9
C160 C111 C161 C112 86
C110 C111 C161 C160 4.6
C162 C111 C161 C160 -166.9
C112 C111 C161 C160 -86
C162 C112 C161 C111 63.1
C111 C112 C161 C162 -63.1
C111 C112 C161 C160 48.6
C162 C112 C161 C160 111.7
C110 C160 C161 C111 -6.5
C109 C160 C161 C111 -163
C159 C160 C161 C111 -81.9
C110 C160 C161 C162 -19.1
C109 C160 C161 C162 -175.6
C159 C160 C161 C162 -94.5
C111 C160 C161 C162 -12.6
C110 C160 C161 C112 -104.2
C109 C160 C161 C112 99.3
C159 C160 C161 C112 -179.6
C111 C160 C161 C112 -97.7
C110 C111 C162 C161 -160.7
C160 C111 C162 C161 -49.6
C112 C111 C162 C161 -53.5
C161 C111 C162 C112 53.5
C110 C111 C162 C112 -107.3
C160 C111 C162 C112 3.9
C112 C161 C162 C111 100.1
C160 C161 C162 C111 10.5
C111 C161 C162 C112 -100.1
C160 C161 C162 C112 -89.5
C161 C112 C162 C111 -48.2
C111 C112 C162 C161 48.2
C151 C101 C113 C114 111.1
N101 C101 C113 C114 165
C152 C101 C113 C114 -9.5
C102 C101 C113 C114 80
C151 C101 C113 C163 -86.1
N101 C101 C113 C163 -32.2
C152 C101 C113 C163 153.3
C102 C101 C113 C163 -117.2
C151 C101 C113 C164 -105.3
N101 C101 C113 C164 -51.4
C152 C101 C113 C164 134
C102 C101 C113 C164 -136.4
C151 C101 C113 N101 -53.9
C152 C101 C113 N101 -174.5
C102 C101 C113 N101 -85
C163 C113 C114 C164 -16.6
N101 C113 C114 C164 -49.4
C101 C113 C114 C164 146.3
C163 C113 C114 C165 -49.1
C164 C113 C114 C165 -32.4
N101 C113 C114 C165 -81.8
C101 C113 C114 C165 113.9
C164 C113 C114 C163 16.6
N101 C113 C114 C163 -32.7
C101 C113 C114 C163 162.9
C163 C113 C114 C115 -39
C164 C113 C114 C115 -22.4
N101 C113 C114 C115 -71.7
C101 C113 C114 C115 123.9
C164 C114 C115 C165 158.7
C113 C114 C115 C165 -172.1
C163 C114 C115 C165 157.9
C164 C114 C115 C166 172.4
C113 C114 C115 C166 -158.4
C165 C114 C115 C166 13.7
C163 C114 C115 C166 171.6
C113 C114 C115 C164 29.2
C165 C114 C115 C164 -158.7
C163 C114 C115 C164 -0.8
C164 C114 C115 C116 177.3
C113 C114 C115 C116 -153.5
C165 C114 C115 C116 18.7
C163 C114 C115 C116 176.6
C165 C115 C116 C166 -144.5
C164 C115 C116 C166 -169.6
C114 C115 C116 C166 -170.9
C166 C115 C116 C165 144.5
C164 C115 C116 C165 -25.1
C114 C115 C116 C165 -26.4
C114 C113 C163 C164 12.1
N101 C113 C163 C164 163.4
C101 C113 C163 C164 -166.9
C114 C113 C163 N101 -151.2
C164 C113 C163 N101 -163.4
C101 C113 C163 N101 29.7
C114 C113 C163 C155 166.7
C164 C113 C163 C155 154.6
N101 C113 C163 C155 -42.1
C101 C113 C163 C155 -12.4
C164 C113 C163 C114 -12.1
N101 C113 C163 C114 151.2
C101 C113 C163 C114 -179.1
C106 C155 C163 C164 -131.5
C105 C155 C163 C164 158.5
N101 C155 C163 C164 115.1
C156 C155 C163 C164 158.3
C106 C155 C163 C113 161.7
C105 C155 C163 C113 91.6
N101 C155 C163 C113 48.2
C156 C155 C163 C113 91.4
C106 C155 C163 N101 113.5
C105 C155 C163 N101 43.4
C156 C155 C163 N101 43.2
C106 C155 C163 C114 178.7
C105 C155 C163 C114 108.6
N101 C155 C163 C114 65.2
C156 C155 C163 C114 108.5
C113 C114 C163 C164 -152.7
C165 C114 C163 C164 11.1
C115 C114 C163 C164 1
C164 C114 C163 C113 152.7
C165 C114 C163 C113 163.8
C115 C114 C163 C113 153.7
C164 C114 C163 N101 -179.9
C113 C114 C163 N101 27.4
C165 C114 C163 N101 -168.8
C115 C114 C163 N101 -178.9
C164 C114 C163 C155 128.9
C113 C114 C163 C155 -23.8
C165 C114 C163 C155 140.1
C115 C114 C163 C155 129.9
C113 C114 C164 C163 21.4
C165 C114 C164 C163 -169.4
C115 C114 C164 C163 -178.7
C113 C114 C164 C115 -159.9
C165 C114 C164 C115 9.3
C163 C114 C164 C115 178.7
C113 C114 C164 C165 -169.2
C163 C114 C164 C165 169.4
C115 C114 C164 C165 -9.3
C165 C114 C164 C113 169.2
C163 C114 C164 C113 -21.4
C115 C114 C164 C113 159.9
C113 C163 C164 C114 -20.4
N101 C163 C164 C114 0.1
C155 C163 C164 C114 -95.1
C113 C163 C164 C115 161.6
N101 C163 C164 C115 -177.9
C155 C163 C164 C115 86.9
C114 C163 C164 C115 -178
C113 C163 C164 C165 -146.9
N101 C163 C164 C165 -126.4
C155 C163 C164 C165 138.4
C114 C163 C164 C165 -126.5
N101 C163 C164 C113 20.5
C155 C163 C164 C113 -74.7
C114 C163 C164 C113 20.4
C165 C115 C164 C114 -17
C166 C115 C164 C114 -10.7
C116 C115 C164 C114 -2.8
C165 C115 C164 C163 161.1
C166 C115 C164 C163 167.5
C114 C115 C164 C163 178.2
C116 C115 C164 C163 175.4
C166 C115 C164 C165 6.3
C114 C115 C164 C165 17
C116 C115 C164 C165 14.2
C165 C115 C164 C113 -55.8
C166 C115 C164 C113 -49.5
C114 C115 C164 C113 -38.8
C116 C115 C164 C113 -41.6
C163 C113 C164 C114 158.3
N101 C113 C164 C114 143.8
C101 C113 C164 C114 -176.7
C114 C113 C164 C163 -158.3
N101 C113 C164 C163 -14.5
C101 C113 C164 C163 25
C114 C113 C164 C115 46.5
C163 C113 C164 C115 -155.2
N101 C113 C164 C115 -169.7
C101 C113 C164 C115 -130.2
C114 C113 C164 C165 13.1
C163 C113 C164 C165 171.4
N101 C113 C164 C165 156.8
C101 C113 C164 C165 -163.6
C164 C115 C165 C166 175.3
C114 C115 C165 C166 165.5
C116 C115 C165 C166 19.5
C166 C115 C165 C116 -19.5
C164 C115 C165 C116 155.8
C114 C115 C165 C116 146
C166 C115 C165 C114 -165.5
C164 C115 C165 C114 9.7
C116 C115 C165 C114 -146
C166 C115 C165 C164 -175.3
C114 C115 C165 C164 -9.7
C116 C115 C165 C164 -155.8
C166 C116 C165 C115 25
C115 C116 C165 C166 -25
C166 C116 C165 C114 164.8
C115 C116 C165 C114 139.8
C166 C116 C165 C164 145.5
C115 C116 C165 C164 120.6
C164 C114 C165 C115 -17
C113 C114 C165 C115 16.6
C163 C114 C165 C115 -24.2
C164 C114 C165 C166 -108.1
C113 C114 C165 C166 -74.5
C163 C114 C165 C166 -115.3
C115 C114 C165 C166 -91.1
C164 C114 C165 C116 -164.2
C113 C114 C165 C116 -130.6
C163 C114 C165 C116 -171.4
C115 C114 C165 C116 -147.2
C113 C114 C165 C164 33.6
C163 C114 C165 C164 -7.1
C115 C114 C165 C164 17
C114 C164 C165 C115 162.4
C163 C164 C165 C115 -67
C113 C164 C165 C115 150.8
C114 C164 C165 C166 153.5
C163 C164 C165 C166 -76
C115 C164 C165 C166 -8.9
C113 C164 C165 C166 141.8
C114 C164 C165 C116 30.6
C163 C164 C165 C116 161.1
C115 C164 C165 C116 -131.8
C113 C164 C165 C116 18.9
C163 C164 C165 C114 130.6
C115 C164 C165 C114 -162.4
C113 C164 C165 C114 -11.6
C115 C116 C166 C165 14.5
C165 C116 C166 C115 -14.5
C115 C165 C166 C116 -159.3
C114 C165 C166 C116 -65.1
C164 C165 C166 C116 -150.7
C116 C165 C166 C115 159.3
C114 C165 C166 C115 94.2
C164 C165 C166 C115 8.6
C165 C115 C166 C116 22
C164 C115 C166 C116 15
C114 C115 C166 C116 9.7
C164 C115 C166 C165 -7
C114 C115 C166 C165 -12.2
C116 C115 C166 C165 -22
N201 C201 C202 C252 -94.6
N251 C201 C202 C252 -99.9
N201 C201 C202 C203 -176.8
N251 C201 C202 C203 177.8
C252 C201 C202 C203 -82.2
N201 C201 C202 C253 -151.8
N251 C201 C202 C253 -157.1
C252 C201 C202 C253 -57.2
C252 C202 C203 C253 -16.9
C201 C202 C203 C253 87.7
C252 C202 C203 C204 72.1
C201 C202 C203 C204 176.7
C253 C202 C203 C204 89
C201 C202 C203 C252 104.6
C253 C202 C203 C252 16.9
C252 C202 C203 C254 53.6
C201 C202 C203 C254 158.2
C253 C202 C203 C254 70.5
C253 C203 C204 C254 -14.8
C252 C203 C204 C254 -79.1
C202 C203 C204 C254 -99.7
C252 C203 C204 C253 -64.4
C202 C203 C204 C253 -85
C254 C203 C204 C253 14.8
C201 C202 C252 C253 -101.2
C203 C202 C252 C253 8.3
C201 C202 C252 C203 -109.5
C253 C202 C252 C203 -8.3
C203 C202 C252 C201 109.5
C253 C202 C252 C201 101.2
C253 C203 C252 C202 161.4
C204 C203 C252 C202 -115.6
C254 C203 C252 C202 -132.4
C204 C203 C252 C253 83
C202 C203 C252 C253 -161.4
C254 C203 C252 C253 66.2
C253 C203 C252 C201 110.6
C204 C203 C252 C201 -166.4
C202 C203 C252 C201 -50.8
C254 C203 C252 C201 176.8
N201 C201 C252 C202 94.5
N251 C201 C252 C202 87.6
C202 C201 C252 C253 98
N201 C201 C252 C253 -167.5
N251 C201 C252 C253 -174.4
C202 C201 C252 C203 72.7
N201 C201 C252 C203 167.2
N251 C201 C252 C203 160.4
C204 C203 C253 C252 -108.8
C202 C203 C253 C252 6.5
C254 C203 C253 C252 -113.1
C252 C203 C253 C204 108.8
C202 C203 C253 C204 115.3
C254 C203 C253 C204 -4.3
C204 C203 C253 C202 -115.3
C252 C203 C253 C202 -6.5
C254 C203 C253 C202 -119.6
C204 C203 C253 C254 4.3
C252 C203 C253 C254 113.1
C202 C203 C253 C254 119.6
C202 C252 C253 C203 -19.4
C201 C252 C253 C203 -76.2
C202 C252 C253 C204 -80.9
C203 C252 C253 C204 -61.5
C201 C252 C253 C204 -137.8
C203 C252 C253 C202 19.4
C201 C252 C253 C202 -56.8
C202 C252 C253 C254 -102.2
C203 C252 C253 C254 -82.8
C201 C252 C253 C254 -159.1
C254 C204 C253 C203 168
C254 C204 C253 C252 -111.5
C203 C204 C253 C252 80.5
C254 C204 C253 C202 -130.5
C203 C204 C253 C202 61.5
C203 C204 C253 C254 -168
C252 C202 C253 C203 159.5
C201 C202 C253 C203 -101.5
C201 C202 C253 C252 99
C203 C202 C253 C252 -159.5
C252 C202 C253 C204 103.9
C201 C202 C253 C204 -157.1
C203 C202 C253 C204 -55.6
C252 C202 C253 C254 86.2
C201 C202 C253 C254 -174.7
C203 C202 C253 C254 -73.3
C203 C204 C254 C253 6.5
C253 C204 C254 C203 -6.5
C203 C253 C254 C204 -10.8
C252 C253 C254 C204 75.7
C202 C253 C254 C204 55.3
C252 C253 C254 C203 86.5
C204 C253 C254 C203 10.8
C202 C253 C254 C203 66.1
C253 C203 C254 C204 164.7
C252 C203 C254 C204 105.4
C202 C203 C254 C204 88.4
C204 C203 C254 C253 -164.7
C252 C203 C254 C253 -59.3
C202 C203 C254 C253 -76.3
N251 C205 C206 C256 -128
N201 C205 C206 C256 -128.8
N251 C205 C206 C255 79.6
C256 C205 C206 C255 -152.4
N201 C205 C206 C255 78.8
N251 C205 C206 C257 -177.3
C256 C205 C206 C257 -49.3
N201 C205 C206 C257 -178.1
C257 C207 C208 C258 -156.3
C256 C207 C208 C258 -114.7
C258 C207 C208 C257 156.3
C256 C207 C208 C257 41.6
C256 C206 C255 N251 -100.6
C257 C206 C255 N251 -153.4
C205 C206 C255 N251 -76.2
C257 C206 C255 C256 -52.8
C205 C206 C255 C256 24.5
C256 C206 C255 N201 -105.8
C257 C206 C255 N201 -158.6
C205 C206 C255 N201 -81.4
C255 C206 C256 C257 -108.1
C205 C206 C256 C257 -115
C257 C206 C256 C255 108.1
C205 C206 C256 C255 -6.9
C255 C206 C256 C205 6.9
C257 C206 C256 C205 115
C255 C206 C256 C207 -114.7
C257 C206 C256 C207 -6.6
C205 C206 C256 C207 -121.6
N251 C255 C256 C206 89
N201 C255 C256 C206 82.4
N251 C255 C256 C257 -167.1
C206 C255 C256 C257 103.9
N201 C255 C256 C257 -173.7
N251 C255 C256 C205 -66.8
C206 C255 C256 C205 -155.8
N201 C255 C256 C205 -73.4
N251 C255 C256 C207 -142.4
C206 C255 C256 C207 128.7
N201 C255 C256 C207 -148.9
N251 C205 C256 C206 58.9
N201 C205 C256 C206 56.8
N251 C205 C256 C257 169.3
N201 C205 C256 C257 167.1
C206 C205 C256 C257 110.4
N251 C205 C256 C255 84
N201 C205 C256 C255 81.9
C206 C205 C256 C255 25.1
N251 C205 C256 C207 -166.6
N201 C205 C256 C207 -168.7
C206 C205 C256 C207 134.5
C257 C207 C256 C206 16.2
C258 C207 C256 C206 -70.2
C208 C207 C256 C206 -39.8
C258 C207 C256 C257 -86.5
C208 C207 C256 C257 -56
C257 C207 C256 C255 -88.9
C258 C207 C256 C255 -175.4
C208 C207 C256 C255 -145
C257 C207 C256 C205 -105.4
C258 C207 C256 C205 168.2
C208 C207 C256 C205 -161.4
C258 C207 C257 C256 107
C208 C207 C257 C256 119.4
C258 C207 C257 C208 -12.4
C256 C207 C257 C208 -119.4
C258 C207 C257 C206 101.3
C208 C207 C257 C206 113.7
C256 C207 C257 C206 -5.7
C208 C207 C257 C258 12.4
C256 C207 C257 C258 -107
C206 C256 C257 C207 -166.6
C255 C256 C257 C207 99.1
C205 C256 C257 C207 81.9
C206 C256 C257 C208 -74.5
C255 C256 C257 C208 -168.8
C205 C256 C257 C208 174
C207 C256 C257 C208 92
C255 C256 C257 C206 -94.3
C205 C256 C257 C206 -111.5
C207 C256 C257 C206 166.6
C206 C256 C257 C258 -106.6
C255 C256 C257 C258 159.1
C205 C256 C257 C258 141.9
C207 C256 C257 C258 60
C258 C208 C257 C207 21.4
C258 C208 C257 C256 -84.8
C207 C208 C257 C256 -106.2
C258 C208 C257 C206 -105.7
C207 C208 C257 C206 -127.1
C207 C208 C257 C258 -21.4
C256 C206 C257 C207 16.1
C255 C206 C257 C207 79
C205 C206 C257 C207 65.3
C255 C206 C257 C256 62.9
C205 C206 C257 C256 49.3
C256 C206 C257 C208 115
C255 C206 C257 C208 177.9
C205 C206 C257 C208 164.2
C256 C206 C257 C258 82.9
C255 C206 C257 C258 145.8
C205 C206 C257 C258 132.2
C257 C208 C258 C207 -10.3
C207 C208 C258 C257 10.3
C257 C207 C258 C208 22.7
C256 C207 C258 C208 72.5
C208 C207 C258 C257 -22.7
C256 C207 C258 C257 49.9
C207 C257 C258 C208 -154.1
C256 C257 C258 C208 110
C206 C257 C258 C208 88.3
C256 C257 C258 C207 -95.9
C208 C257 C258 C207 154.1
C206 C257 C258 C207 -117.6
C202 C201 N201 C263 177
N251 C201 N201 C263 -137.4
C252 C201 N201 C263 157.1
C202 C201 N201 C259 58.6
N251 C201 N201 C259 104.2
C252 C201 N201 C259 38.8
C202 C201 N201 C213 -172.5
N251 C201 N201 C213 -126.9
C252 C201 N201 C213 167.7
C202 C201 N201 C205 -57.9
N251 C201 N201 C205 -12.3
C252 C201 N201 C205 -77.8
C202 C201 N201 C255 -50.9
N251 C201 N201 C255 -5.3
C252 C201 N201 C255 -70.8
C202 C201 N201 C209 57.4
N251 C201 N201 C209 103.1
C252 C201 N201 C209 37.6
N251 C205 N201 C263 -83.3
C256 C205 N201 C263 70.7
C206 C205 N201 C263 86.5
N251 C205 N201 C259 26.7
C256 C205 N201 C259 -179.2
C206 C205 N201 C259 -163.4
N251 C205 N201 C201 154.3
C256 C205 N201 C201 -51.6
C206 C205 N201 C201 -35.9
N251 C205 N201 C213 -82.8
C256 C205 N201 C213 71.3
C206 C205 N201 C213 87.1
N251 C205 N201 C255 127.2
C256 C205 N201 C255 -78.7
C206 C205 N201 C255 -62.9
N251 C205 N201 C209 35.3
C256 C205 N201 C209 -170.7
C206 C205 N201 C209 -154.9
N251 C255 N201 C263 -66.9
C256 C255 N201 C263 40.8
C206 C255 N201 C263 62.6
N251 C255 N201 C259 50.1
C256 C255 N201 C259 157.8
C206 C255 N201 C259 179.6
N251 C255 N201 C201 172.8
C256 C255 N201 C201 -79.4
C206 C255 N201 C201 -57.6
N251 C255 N201 C213 -64.2
C256 C255 N201 C213 43.6
C206 C255 N201 C213 65.4
N251 C255 N201 C205 -31.9
C256 C255 N201 C205 75.9
C206 C255 N201 C205 97.6
N251 C255 N201 C209 59.6
C256 C255 N201 C209 167.3
C206 C255 N201 C209 -170.9
C256 C205 N251 C255 -79.5
N201 C205 N251 C255 -52.6
C206 C205 N251 C255 -63
C256 C205 N251 C259 -177.6
N201 C205 N251 C259 -150.6
C206 C205 N251 C259 -161
C256 C205 N251 C263 62.8
N201 C205 N251 C263 89.7
C206 C205 N251 C263 79.3
C256 C205 N251 C213 65.2
N201 C205 N251 C213 92.1
C206 C205 N251 C213 81.7
C256 C205 N251 C209 -168.3
N201 C205 N251 C209 -141.4
C206 C205 N251 C209 -151.8
C256 C205 N251 C201 -49.9
N201 C205 N251 C201 -23
C206 C205 N251 C201 -33.4
C256 C255 N251 C205 72.3
C206 C255 N251 C205 94.9
N201 C255 N251 C205 147.2
C256 C255 N251 C259 162
C206 C255 N251 C259 -175.3
N201 C255 N251 C259 -123
C256 C255 N251 C263 25.1
C206 C255 N251 C263 47.8
N201 C255 N251 C263 100.1
C256 C255 N251 C213 31.6
C206 C255 N251 C213 54.2
N201 C255 N251 C213 106.6
C256 C255 N251 C209 171.8
C206 C255 N251 C209 -165.6
N201 C255 N251 C209 -113.2
C256 C255 N251 C201 -81.3
C206 C255 N251 C201 -58.7
N201 C255 N251 C201 -6.3
C202 C201 N251 C205 -58.5
N201 C201 N251 C205 164.9
C252 C201 N251 C205 -77.6
C202 C201 N251 C255 -49.6
N201 C201 N251 C255 173.8
C252 C201 N251 C255 -68.7
C202 C201 N251 C259 71.4
N201 C201 N251 C259 -65.2
C252 C201 N251 C259 52.3
C202 C201 N251 C263 173.6
N201 C201 N251 C263 37
C252 C201 N251 C263 154.5
C202 C201 N251 C213 -177.5
N201 C201 N251 C213 45.9
C252 C201 N251 C213 163.3
C202 C201 N251 C209 68
N201 C201 N251 C209 -68.6
C252 C201 N251 C209 48.9
C263 N201 C209 C210 -29.6
C259 N201 C209 C210 -86.3
C201 N201 C209 C210 87.5
C213 N201 C209 C210 -42.5
C205 N201 C209 C210 -149.1
C255 N201 C209 C210 -164.7
C263 N201 C209 C260 -58.4
C259 N201 C209 C260 -115.1
C201 N201 C209 C260 58.7
C213 N201 C209 C260 -71.2
C205 N201 C209 C260 -177.9
C255 N201 C209 C260 166.6
C263 N201 C209 N251 107.7
C259 N201 C209 N251 51
C201 N201 C209 N251 -135.2
C213 N201 C209 N251 94.8
C205 N201 C209 N251 -11.8
C255 N201 C209 N251 -27.4
C205 N251 C209 C210 -150.7
C255 N251 C209 C210 -170.2
C259 N251 C209 C210 -77.7
C263 N251 C209 C210 -14.2
C213 N251 C209 C210 -25.5
C201 N251 C209 C210 81
C205 N251 C209 C260 179.7
C255 N251 C209 C260 160.1
C259 N251 C209 C260 -107.4
C263 N251 C209 C260 -43.8
C213 N251 C209 C260 -55.2
C201 N251 C209 C260 51.3
C205 N251 C209 N201 164.7
C255 N251 C209 N201 145.1
C259 N251 C209 N201 -122.4
C263 N251 C209 N201 -58.8
C213 N251 C209 N201 -70.2
C201 N251 C209 N201 36.3
N201 C209 C210 C260 -105.9
N251 C209 C210 C260 -113
C260 C209 C210 C261 -75.1
N201 C209 C210 C261 179
N251 C209 C210 C261 171.9
C260 C209 C210 C259 159.3
N201 C209 C210 C259 53.4
N251 C209 C210 C259 46.3
C260 C209 C210 C211 -47.8
N201 C209 C210 C211 -153.8
N251 C209 C210 C211 -160.8
C260 C210 C211 C261 -170.4
C209 C210 C211 C261 -103.1
C259 C210 C211 C261 -97.7
C260 C210 C211 C262 58.7
C261 C210 C211 C262 -130.9
C209 C210 C211 C262 126
C259 C210 C211 C262 131.4
C261 C210 C211 C260 170.4
C209 C210 C211 C260 67.3
C259 C210 C211 C260 72.8
C205 N251 C259 N201 168.1
C255 N251 C259 N201 148.7
C263 N251 C259 N201 -61.1
C213 N251 C259 N201 -72.9
C209 N251 C259 N201 57.2
C201 N251 C259 N201 35.1
C205 N251 C259 C210 -160.7
C255 N251 C259 C210 179.9
C263 N251 C259 C210 -29.8
C213 N251 C259 C210 -41.7
C209 N251 C259 C210 88.5
C201 N251 C259 C210 66.3
C205 N251 C259 C260 170.1
C255 N251 C259 C260 150.7
C263 N251 C259 C260 -59
C213 N251 C259 C260 -70.9
C209 N251 C259 C260 59.3
C201 N251 C259 C260 37.1
C263 N201 C259 N251 106.1
C201 N201 C259 N251 -134.7
C213 N201 C259 N251 93.3
C205 N201 C259 N251 -9.3
C255 N201 C259 N251 -24.5
C209 N201 C259 N251 -128
C263 N201 C259 C210 -45
C201 N201 C259 C210 74.2
C213 N201 C259 C210 -57.8
C205 N201 C259 C210 -160.4
C255 N201 C259 C210 -175.6
C209 N201 C259 C210 80.9
C263 N201 C259 C260 -72
C201 N201 C259 C260 47.1
C213 N201 C259 C260 -84.8
C205 N201 C259 C260 172.6
C255 N201 C259 C260 157.4
C209 N201 C259 C260 53.8
C260 C210 C259 N251 -99.8
C261 C210 C259 N251 -177.2
C209 C210 C259 N251 -120
C211 C210 C259 N251 -148.4
C260 C210 C259 N201 -93.8
C261 C210 C259 N201 -171.3
C209 C210 C259 N201 -114
C211 C210 C259 N201 -142.4
C261 C210 C259 C260 -77.4
C209 C210 C259 C260 -20.2
C211 C210 C259 C260 -48.6
C261 C210 C260 C209 106.6
C259 C210 C260 C209 -4
C211 C210 C260 C209 111
C209 C210 C260 C261 -106.6
C259 C210 C260 C261 -110.6
C211 C210 C260 C261 4.5
C261 C210 C260 C211 -4.5
C209 C210 C260 C211 -111
C259 C210 C260 C211 -115
C261 C210 C260 C259 110.6
C209 C210 C260 C259 4
C211 C210 C260 C259 115
N201 C209 C260 C210 82
N251 C209 C260 C210 79.3
C210 C209 C260 C261 68.8
N201 C209 C260 C261 150.7
N251 C209 C260 C261 148.1
C210 C209 C260 C211 101.6
N201 C209 C260 C211 -176.5
N251 C209 C260 C211 -179.1
C210 C209 C260 C259 -24.2
N201 C209 C260 C259 57.7
N251 C209 C260 C259 55.1
C261 C211 C260 C210 7.6
C262 C211 C260 C210 -134.5
C261 C211 C260 C209 -71.8
C262 C211 C260 C209 146.1
C210 C211 C260 C209 -79.4
C262 C211 C260 C261 -142.1
C210 C211 C260 C261 -7.6
C261 C211 C260 C259 -63.5
C262 C211 C260 C259 154.4
C210 C211 C260 C259 -71.1
N251 C259 C260 C210 94.2
N201 C259 C260 C210 94.6
N251 C259 C260 C209 -111.4
N201 C259 C260 C209 -111
C210 C259 C260 C209 154.4
N251 C259 C260 C261 159.9
N201 C259 C260 C261 160.4
C210 C259 C260 C261 65.7
N251 C259 C260 C211 -169.3
N201 C259 C260 C211 -168.9
C210 C259 C260 C211 96.4
C262 C211 C261 C210 110.9
C260 C211 C261 C210 -3.7
C262 C211 C261 C260 114.6
C210 C211 C261 C260 3.7
C260 C210 C261 C211 7.6
C209 C210 C261 C211 82.2
C259 C210 C261 C211 92
C209 C210 C261 C260 74.5
C259 C210 C261 C260 84.3
C211 C210 C261 C260 -7.6
C210 C260 C261 C211 -172.4
C209 C260 C261 C211 118.3
C259 C260 C261 C211 127.3
C209 C260 C261 C210 -69.3
C211 C260 C261 C210 172.4
C259 C260 C261 C210 -60.3
C261 C211 C262 C212 -13
C260 C211 C262 C212 84.5
C210 C211 C262 C212 63.2
C263 N201 C213 C214 -127
C259 N201 C213 C214 -46.4
C201 N201 C213 C214 179.3
C205 N201 C213 C214 55.4
C255 N201 C213 C214 63.6
C209 N201 C213 C214 -53.3
C263 N201 C213 C264 -127.4
C259 N201 C213 C264 -46.8
C201 N201 C213 C264 178.9
C205 N201 C213 C264 55
C255 N201 C213 C264 63.2
C209 N201 C213 C264 -53.7
C263 N201 C213 N251 -161.8
C259 N201 C213 N251 -81.2
C201 N201 C213 N251 144.5
C205 N201 C213 N251 20.6
C255 N201 C213 N251 28.8
C209 N201 C213 N251 -88.1
C205 N251 C213 C214 58.7
C255 N251 C213 C214 70.8
C259 N251 C213 C214 -62.9
C263 N251 C213 C214 -130.6
C209 N251 C213 C214 -70.2
C201 N251 C213 C214 -175.6
C205 N251 C213 C264 57.5
C255 N251 C213 C264 69.7
C259 N251 C213 C264 -64.1
C263 N251 C213 C264 -131.8
C209 N251 C213 C264 -71.4
C201 N251 C213 C264 -176.7
C205 N251 C213 N201 -154
C255 N251 C213 N201 -141.8
C259 N251 C213 N201 84.5
C263 N251 C213 N201 16.8
C209 N251 C213 N201 77.2
C201 N251 C213 N201 -28.2
C264 C213 C214 C215 -7
N201 C213 C214 C215 176.1
N251 C213 C214 C215 -177.9
C264 C213 C214 C263 -112.2
N201 C213 C214 C263 70.9
N251 C213 C214 C263 76.9
C264 C213 C214 C265 1.5
N201 C213 C214 C265 -175.4
N251 C213 C214 C265 -169.4
C213 C214 C215 C264 165.2
C263 C214 C215 C264 174.1
C265 C214 C215 C264 89.5
C213 C214 C215 C216 173.1
C263 C214 C215 C216 -178
C265 C214 C215 C216 97.3
C213 C214 C215 C266 177.2
C263 C214 C215 C266 -174
C265 C214 C215 C266 101.4
C264 C215 C216 C266 173.5
C214 C215 C216 C266 172.9
C264 C215 C216 C265 -140.3
C214 C215 C216 C265 -140.8
C266 C215 C216 C265 46.2
C259 N201 C263 N251 -83.9
C201 N201 C263 N251 149.1
C213 N201 C263 N251 19.1
C205 N201 C263 N251 21.7
C255 N201 C263 N251 31
C209 N201 C263 N251 -92.2
C259 N201 C263 C214 -63.2
C201 N201 C263 C214 169.9
C213 N201 C263 C214 39.9
C205 N201 C263 C214 42.4
C255 N201 C263 C214 51.8
C209 N201 C263 C214 -71.4
C259 N201 C263 C264 -64.2
C201 N201 C263 C264 168.8
C213 N201 C263 C264 38.8
C205 N201 C263 C264 41.4
C255 N201 C263 C264 50.7
C209 N201 C263 C264 -72.4
C205 N251 C263 N201 -151.4
C255 N251 C263 N201 -136.2
C259 N251 C263 N201 83.2
C213 N251 C263 N201 -161.7
C209 N251 C263 N201 75.2
C201 N251 C263 N201 -25.6
C205 N251 C263 C214 48.5
C255 N251 C263 C214 63.7
C259 N251 C263 C214 -76.8
C213 N251 C263 C214 38.2
C209 N251 C263 C214 -84.9
C201 N251 C263 C214 174.3
C205 N251 C263 C264 47.2
C255 N251 C263 C264 62.4
C259 N251 C263 C264 -78.2
C213 N251 C263 C264 36.9
C209 N251 C263 C264 -86.3
C201 N251 C263 C264 173
C213 C214 C263 N201 -95.7
C215 C214 C263 N201 -172.6
C265 C214 C263 N201 -163.8
C213 C214 C263 N251 -92.1
C215 C214 C263 N251 -169
C265 C214 C263 N251 -160.1
C213 C214 C263 C264 74
C215 C214 C263 C264 -2.9
C265 C214 C263 C264 5.9
C214 C215 C264 C213 -13.6
C216 C215 C264 C213 174
C266 C215 C264 C213 177.6
C214 C215 C264 C265 -95.2
C216 C215 C264 C265 92.4
C266 C215 C264 C265 95.9
C214 C215 C264 C263 -5.5
C216 C215 C264 C263 -177.8
C266 C215 C264 C263 -174.3
C214 C213 C264 C215 171.8
N201 C213 C264 C215 175.1
N251 C213 C264 C215 -178.7
C214 C213 C264 C265 -178.3
N201 C213 C264 C265 -175
N251 C213 C264 C265 -168.9
C214 C213 C264 C263 74
N201 C213 C264 C263 77.3
N251 C213 C264 C263 83.4
N201 C263 C264 C215 -172.7
N251 C263 C264 C215 -169.2
C214 C263 C264 C215 176.6
N201 C263 C264 C213 -88.3
N251 C263 C264 C213 -84.8
C214 C263 C264 C213 -99
N201 C263 C264 C265 -162.6
N251 C263 C264 C265 -159.1
C214 C263 C264 C265 -173.3
C266 C216 C265 C264 164.6
C215 C216 C265 C264 27.8
C215 C216 C265 C266 -136.8
C266 C216 C265 C214 164.5
C215 C216 C265 C214 27.7
C215 C264 C265 C216 -75.7
C213 C264 C265 C216 -176.6
C263 C264 C265 C216 -168.8
C215 C264 C265 C266 -67.6
C213 C264 C265 C266 -168.5
C263 C264 C265 C266 -160.7
C215 C264 C265 C214 103.6
C213 C264 C265 C214 2.7
C263 C264 C265 C214 10.6
C213 C214 C265 C216 -176.4
C215 C214 C265 C216 -70.5
C263 C214 C265 C216 -168
C213 C214 C265 C264 -177
C215 C214 C265 C264 -71.1
C263 C214 C265 C264 -168.7
C213 C214 C265 C266 -168
C215 C214 C265 C266 -62.1
C263 C214 C265 C266 -159.6
C215 C216 C266 C265 12.5
C265 C216 C266 C215 -12.5
C264 C265 C266 C216 -17.9
C214 C265 C266 C216 -18.5
C216 C265 C266 C215 45.5
C264 C265 C266 C215 27.6
C214 C265 C266 C215 27
C264 C215 C266 C216 -8.4
C214 C215 C266 C216 -9.4
C264 C215 C266 C265 -135
C214 C215 C266 C265 -136.1
C216 C215 C266 C265 -126.6
N301 C301 C302 C351 122.6
C352 C301 C302 C351 29.6
N301 C301 C302 C353 154
C352 C301 C302 C353 61
N301 C301 C302 C303 167.9
C352 C301 C302 C303 74.9
C301 C302 C303 C354 -177.8
C351 C302 C303 C354 -173.1
C353 C302 C303 C354 -76.1
C301 C302 C303 C352 -83.7
C351 C302 C303 C352 -79
C353 C302 C303 C352 18
C301 C302 C303 C304 -164.5
C351 C302 C303 C304 -159.8
C353 C302 C303 C304 -62.9
C352 C303 C304 C354 -153.9
C302 C303 C304 C354 -140.7
C354 C303 C304 C353 -147.4
C352 C303 C304 C353 58.6
C302 C303 C304 C353 71.8
C301 C302 C351 N301 -49.3
C353 C302 C351 N301 161.2
C303 C302 C351 N301 175
C301 C302 C351 C352 -150.1
C353 C302 C351 C352 60.3
C303 C302 C351 C352 74.1
N301 C351 C352 C353 173.6
C302 C351 C352 C353 -102.3
N301 C351 C352 C301 -54.9
C302 C351 C352 C301 29.2
N301 C351 C352 C303 -173.3
C302 C351 C352 C303 -89.2
N301 C301 C352 C353 166.6
C302 C301 C352 C353 -99.9
N301 C301 C352 C351 116.2
C302 C301 C352 C351 -150.3
N301 C301 C352 C303 179.3
C302 C301 C352 C303 -87.2
C354 C303 C352 C353 -68.5
C302 C303 C352 C353 -160.6
C304 C303 C352 C353 -59.3
C354 C303 C352 C351 176.2
C302 C303 C352 C351 84.1
C304 C303 C352 C351 -174.6
C354 C303 C352 C301 170.3
C302 C303 C352 C301 78.1
C304 C303 C352 C301 179.4
C351 C352 C353 C354 156.4
C301 C352 C353 C354 151.1
C303 C352 C353 C354 88
C351 C352 C353 C302 88.3
C301 C352 C353 C302 83
C303 C352 C353 C302 19.9
C351 C352 C353 C304 174.7
C301 C352 C353 C304 169.4
C303 C352 C353 C304 106.3
C301 C302 C353 C352 -78
C351 C302 C353 C352 -74.6
C303 C302 C353 C352 -160.4
C301 C302 C353 C354 163.2
C351 C302 C353 C354 166.6
C303 C302 C353 C354 80.8
C301 C302 C353 C304 -175.9
C351 C302 C353 C304 -172.4
C303 C302 C353 C304 101.7
C354 C304 C353 C352 -134.2
C303 C304 C353 C352 -105.8
C303 C304 C353 C354 28.4
C354 C304 C353 C302 -120.4
C303 C304 C353 C302 -92
C353 C304 C354 C303 7.3
C303 C304 C354 C353 -7.3
C352 C303 C354 C304 28.7
C302 C303 C354 C304 43.4
C352 C303 C354 C353 58.5
C302 C303 C354 C353 73.1
C304 C303 C354 C353 29.8
C352 C353 C354 C304 53.8
C302 C353 C354 C304 67.5
C352 C353 C354 C303 -98.2
C302 C353 C354 C303 -84.4
C304 C353 C354 C303 -151.9
C355 C305 C306 C307 -90.1
N301 C305 C306 C307 -168.2
C356 C305 C306 C307 -98.7
C355 C305 C306 C357 -51
N301 C305 C306 C357 -129.1
C356 C305 C306 C357 -59.6
N301 C305 C306 C355 -78.1
C356 C305 C306 C355 -8.6
C305 C306 C307 C357 69.6
C355 C306 C307 C357 53
C305 C306 C307 C308 -171.3
C357 C306 C307 C308 119.1
C355 C306 C307 C308 172.1
C305 C306 C307 C356 91.9
C357 C306 C307 C356 22.3
C355 C306 C307 C356 75.3
C305 C306 C307 C358 162.1
C357 C306 C307 C358 92.4
C355 C306 C307 C358 145.4
C357 C307 C308 C358 3.4
C306 C307 C308 C358 -80.9
C356 C307 C308 C358 -69.5
C306 C305 C355 N301 -108
C356 C305 C355 N301 -106.3
C306 C305 C355 C356 -1.7
N301 C305 C355 C356 106.3
N301 C305 C355 C306 108
C356 C305 C355 C306 1.7
C307 C306 C355 C305 95.4
C357 C306 C355 C305 128.3
C307 C306 C355 N301 173.4
C305 C306 C355 N301 78
C357 C306 C355 N301 -153.7
C307 C306 C355 C356 -93.6
C305 C306 C355 C356 171
C357 C306 C355 C356 -60.7
C355 C305 C356 C357 -61.9
C306 C305 C356 C357 109.9
N301 C305 C356 C357 -135.7
C355 C305 C356 C307 -105.1
C306 C305 C356 C307 66.8
N301 C305 C356 C307 -178.9
C306 C305 C356 C355 171.8
N301 C305 C356 C355 -73.8
C308 C307 C356 C357 116.9
C306 C307 C356 C357 -156.2
C358 C307 C356 C357 92
C357 C307 C356 C305 82.8
C308 C307 C356 C305 -160.3
C306 C307 C356 C305 -73.4
C358 C307 C356 C305 174.8
C357 C307 C356 C355 65.3
C308 C307 C356 C355 -177.9
C306 C307 C356 C355 -90.9
C358 C307 C356 C355 157.3
C305 C355 C356 C357 118.5
N301 C355 C356 C357 -160.2
C306 C355 C356 C357 110.4
N301 C355 C356 C305 81.3
C306 C355 C356 C305 -8.1
C305 C355 C356 C307 79.9
N301 C355 C356 C307 161.2
C306 C355 C356 C307 71.9
C308 C307 C357 C356 -98.7
C306 C307 C357 C356 4.5
C358 C307 C357 C356 -97.2
C308 C307 C357 C306 -103.2
C356 C307 C357 C306 -4.5
C358 C307 C357 C306 -101.7
C305 C356 C357 C307 -105.2
C355 C356 C357 C307 -120.4
C305 C356 C357 C306 -81.3
C307 C356 C357 C306 24
C355 C356 C357 C306 -96.4
C305 C306 C357 C307 -117.9
C355 C306 C357 C307 -130.2
C307 C306 C357 C356 -154.2
C305 C306 C357 C356 87.9
C355 C306 C357 C356 75.6
C357 C307 C358 C308 -177.1
C306 C307 C358 C308 106.5
C356 C307 C358 C308 116.7
C360 C309 C310 C361 -122.7
N301 C309 C310 C361 -177.6
C360 C309 C310 C311 -136.4
N301 C309 C310 C311 168.7
C361 C310 C311 C312 -178.4
C309 C310 C311 C312 -81
C361 C310 C311 C362 72
C309 C310 C311 C362 169.4
C361 C310 C311 C360 3
C309 C310 C311 C360 100.4
C362 C311 C312 C361 136.5
C310 C311 C312 C361 6.2
C360 C311 C312 C361 6.5
C310 C311 C312 C362 -130.3
C360 C311 C312 C362 -130
C310 C309 C360 C361 39.4
N301 C309 C360 C361 170.1
C310 C309 C360 C311 31
N301 C309 C360 C311 161.7
C312 C311 C360 C309 -68
C362 C311 C360 C309 176.6
C310 C311 C360 C309 -66.4
C312 C311 C360 C361 -178.1
C362 C311 C360 C361 66.5
C310 C311 C360 C361 -176.5
C311 C310 C361 C362 -82.5
C309 C310 C361 C362 -170.9
C311 C310 C361 C360 -177.5
C309 C310 C361 C360 94.1
C311 C310 C361 C312 1.2
C309 C310 C361 C312 -87.2
C309 C360 C361 C310 -68.5
C311 C360 C361 C310 2.9
C309 C360 C361 C362 -165.9
C311 C360 C361 C362 -94.5
C309 C360 C361 C312 -70
C311 C360 C361 C312 1.4
C311 C312 C361 C310 -173.4
C362 C312 C361 C310 -131.4
C311 C312 C361 C362 -42
C311 C312 C361 C360 -173
C362 C312 C361 C360 -131
C312 C311 C362 C361 -171.9
C310 C311 C362 C361 -50.9
C360 C311 C362 C361 -40.4
C310 C311 C362 C312 121
C360 C311 C362 C312 131.5
C310 C361 C362 C311 103.2
C360 C361 C362 C311 121.3
C312 C361 C362 C311 6.7
C310 C361 C362 C312 96.4
C360 C361 C362 C312 114.5
C361 C312 C362 C311 -2.1
C311 C312 C362 C361 2.1
N301 C313 C314 C315 -171.9
C313 C314 C315 C316 74.6
C452 C401 C402 C451 169.2
N401 C401 C402 C451 32.2
C452 C401 C402 C403 -43.7
N401 C401 C402 C403 179.3
C452 C401 C402 C453 -52.5
N401 C401 C402 C453 170.5
C401 C402 C403 C404 144.9
C451 C402 C403 C404 150.5
C453 C402 C403 C404 -154.2
C401 C402 C403 C452 65.1
C451 C402 C403 C452 70.7
C453 C402 C403 C452 126.1
C401 C402 C403 C454 178.2
C451 C402 C403 C454 -176.2
C453 C402 C403 C454 -120.8
C452 C403 C404 C454 124
C402 C403 C404 C454 106.9
C452 C403 C404 C453 173.9
C454 C403 C404 C453 49.9
C402 C403 C404 C453 156.9
C401 C402 C451 N401 -140.2
C403 C402 C451 N401 -174.6
C453 C402 C451 N401 176.9
C401 C402 C451 C452 -10.6
C403 C402 C451 C452 -45
C453 C402 C451 C452 -53.5
C404 C403 C452 C401 155.4
C454 C403 C452 C401 -174.1
C402 C403 C452 C401 -94.7
C404 C403 C452 C451 163.3
C454 C403 C452 C451 -166.2
C402 C403 C452 C451 -86.8
C404 C403 C452 C453 -172.5
C454 C403 C452 C453 -142
C402 C403 C452 C453 -62.6
C402 C401 C452 C403 116.3
N401 C401 C452 C403 163.7
C402 C401 C452 C451 -11.7
N401 C401 C452 C451 35.7
C402 C401 C452 C453 110.5
N401 C401 C452 C453 158
N401 C451 C452 C403 169.2
C402 C451 C452 C403 112.1
N401 C451 C452 C401 -135
C402 C451 C452 C401 167.9
N401 C451 C452 C453 164.7
C402 C451 C452 C453 107.6
C403 C404 C453 C454 -130.5
C454 C404 C453 C452 126.1
C403 C404 C453 C452 -4.4
C454 C404 C453 C402 113.8
C403 C404 C453 C402 -16.7
C403 C452 C453 C404 5.7
C401 C452 C453 C404 155.7
C451 C452 C453 C404 163.5
C403 C452 C453 C454 27.8
C401 C452 C453 C454 177.9
C451 C452 C453 C454 -174.3
C403 C452 C453 C402 121.5
C401 C452 C453 C402 -88.5
C451 C452 C453 C402 -80.7
C401 C402 C453 C404 139.2
C451 C402 C453 C404 145.8
C403 C402 C453 C404 18.8
C401 C402 C453 C454 164.5
C451 C402 C453 C454 171.2
C403 C402 C453 C454 44.1
C401 C402 C453 C452 72.7
C451 C402 C453 C452 79.4
C403 C402 C453 C452 -47.7
C453 C404 C454 C403 -10.8
C403 C404 C454 C453 10.8
C452 C403 C454 C404 -75.3
C402 C403 C454 C404 -93.9
C404 C403 C454 C453 -133.4
C452 C403 C454 C453 151.3
C402 C403 C454 C453 132.7
C452 C453 C454 C404 -59.8
C402 C453 C454 C404 -74.2
C404 C453 C454 C403 41.5
C452 C453 C454 C403 -18.3
C402 C453 C454 C403 -32.7
N401 C405 C406 C456 -96.4
C463 C405 C406 C456 -143.2
N401 C405 C406 C407 -173.9
C456 C405 C406 C407 -77.5
C463 C405 C406 C407 139.3
N401 C405 C406 C408 -163.1
C456 C405 C406 C408 -66.8
C463 C405 C406 C408 150.1
C405 C406 C407 C456 89.6
C408 C406 C407 C456 18.6
C456 C406 C407 C458 -22.7
C405 C406 C407 C458 66.9
C408 C406 C407 C458 -4.1
C456 C406 C408 C458 -25.6
C405 C406 C408 C458 62.8
C407 C406 C408 C458 174.2
C456 C406 C408 C457 4.9
C405 C406 C408 C457 93.3
C407 C406 C408 C457 -155.3
C405 C406 C408 C456 88.3
C407 C406 C408 C456 -160.2
C405 C406 C456 C407 -105.2
C408 C406 C456 C407 -3.8
C407 C406 C456 C405 105.2
C408 C406 C456 C405 101.3
C405 C406 C456 C408 -101.3
C407 C406 C456 C408 3.8
C458 C407 C456 C406 158.6
C406 C407 C456 C405 -66.2
C458 C407 C456 C405 92.4
C406 C407 C456 C408 -164.6
C458 C407 C456 C408 -6
N401 C405 C456 C406 91.9
C463 C405 C456 C406 39.2
C406 C405 C456 C407 78.7
N401 C405 C456 C407 170.5
C463 C405 C456 C407 117.9
C406 C405 C456 C408 93.4
N401 C405 C456 C408 -174.7
C463 C405 C456 C408 132.6
C458 C408 C456 C406 156.2
C457 C408 C456 C406 -174.8
C458 C408 C456 C407 171.7
C457 C408 C456 C407 -159.4
C406 C408 C456 C407 15.5
C458 C408 C456 C405 86.8
C457 C408 C456 C405 115.8
C406 C408 C456 C405 -69.4
C456 C408 C457 C458 -130.1
C406 C408 C457 C458 -131.4
C408 C457 C458 C407 7
C456 C408 C458 C457 47.5
C406 C408 C458 C457 54.1
C457 C408 C458 C407 -62.1
C456 C408 C458 C407 -14.6
C406 C408 C458 C407 -8
C456 C407 C458 C457 44.7
C406 C407 C458 C457 51.8
C456 C407 C458 C408 163.4
C406 C407 C458 C408 170.5
N401 C409 C410 C460 58.5
N401 C409 C410 C411 -179.6
N401 C409 C410 C459 94.7
N401 C409 C410 C461 157.6
C460 C410 C411 C461 0.1
C459 C410 C411 C461 -107.1
C409 C410 C411 C461 -119.7
C460 C410 C411 C462 -88
C459 C410 C411 C462 164.8
C409 C410 C411 C462 152.2
C461 C410 C411 C462 -88.1
C460 C410 C411 C412 -169
C459 C410 C411 C412 83.8
C409 C410 C411 C412 71.2
C461 C410 C411 C412 -169.1
C459 C410 C411 C460 -107.2
C409 C410 C411 C460 -119.8
C461 C410 C411 C460 -0.1
C461 C411 C412 C462 -46.1
C410 C411 C412 C462 117.2
C460 C411 C412 C462 109.3
C462 C411 C412 C461 46.1
C410 C411 C412 C461 163.2
C460 C411 C412 C461 155.4
C460 C410 C459 N401 77.5
C411 C410 C459 N401 -166.7
C409 C410 C459 N401 -67.8
C461 C410 C459 N401 169.6
C411 C410 C459 C460 115.8
C409 C410 C459 C460 -145.3
C461 C410 C459 C460 92
C411 C410 C460 C459 -115.6
C409 C410 C460 C459 7
C461 C410 C460 C459 -115.6
C411 C410 C460 C461 0
C459 C410 C460 C461 115.6
C409 C410 C460 C461 122.6
C459 C410 C460 C411 115.6
C409 C410 C460 C411 122.6
C461 C410 C460 C411 0
N401 C459 C460 C410 -111.8
C410 C459 C460 C461 -53.1
N401 C459 C460 C461 -164.9
C410 C459 C460 C411 -39
N401 C459 C460 C411 -150.8
C461 C411 C460 C410 -179.9
C462 C411 C460 C410 107.5
C412 C411 C460 C410 16.1
C461 C411 C460 C459 -132.8
C462 C411 C460 C459 154.6
C412 C411 C460 C459 63.2
C410 C411 C460 C459 47.1
C462 C411 C460 C461 -72.5
C412 C411 C460 C461 -164
C410 C411 C460 C461 179.9
C412 C411 C461 C462 42.7
C410 C411 C461 C462 -122.1
C460 C411 C461 C462 -122.1
C462 C411 C461 C410 122.1
C412 C411 C461 C410 164.8
C460 C411 C461 C410 0
C462 C411 C461 C412 -42.7
C410 C411 C461 C412 -164.8
C460 C411 C461 C412 -164.7
C462 C411 C461 C460 122.1
C412 C411 C461 C460 164.7
C410 C411 C461 C460 0
C460 C410 C461 C411 -179.9
C459 C410 C461 C411 82.3
C409 C410 C461 C411 70.7
C460 C410 C461 C462 -126.3
C411 C410 C461 C462 53.6
C459 C410 C461 C462 135.9
C409 C410 C461 C462 124.3
C460 C410 C461 C412 -173
C411 C410 C461 C412 6.9
C459 C410 C461 C412 89.3
C409 C410 C461 C412 77.6
C411 C410 C461 C460 179.9
C459 C410 C461 C460 -97.7
C409 C410 C461 C460 -109.4
C462 C412 C461 C411 125.1
C411 C412 C461 C462 -125.1
C411 C412 C461 C410 -12.7
C462 C412 C461 C410 112.3
C411 C412 C461 C460 -16.3
C462 C412 C461 C460 108.7
C410 C460 C461 C411 0.1
C459 C460 C461 C411 45.8
C410 C460 C461 C462 62.7
C459 C460 C461 C462 108.4
C411 C460 C461 C462 62.6
C459 C460 C461 C410 45.7
C411 C460 C461 C410 -0.1
C410 C460 C461 C412 7.4
C459 C460 C461 C412 53.2
C411 C460 C461 C412 7.4
C412 C411 C462 C461 -152.2
C410 C411 C462 C461 98.8
C460 C411 C462 C461 68.8
C461 C411 C462 C412 152.2
C410 C411 C462 C412 -109
C460 C411 C462 C412 -139
C410 C461 C462 C411 -45.9
C412 C461 C462 C411 23.6
C460 C461 C462 C411 -72
C411 C461 C462 C412 -23.6
C410 C461 C462 C412 -69.5
C460 C461 C462 C412 -95.6
C461 C412 C462 C411 -13.3
C411 C412 C462 C461 13.3
C463 C413 C414 C464 59.4
N401 C413 C414 C464 75.6
N401 C413 C414 C463 16.2
C464 C413 C414 C463 -59.4
C463 C413 C414 C415 163.6
N401 C413 C414 C415 179.8
C464 C413 C414 C415 104.1
C463 C413 C414 C465 147.6
N401 C413 C414 C465 163.8
C464 C413 C414 C465 88.2
C464 C414 C415 C466 -144.9
C463 C414 C415 C466 148
C413 C414 C415 C466 122.5
C465 C414 C415 C466 -118.5
C464 C414 C415 C416 -99
C463 C414 C415 C416 -166.1
C413 C414 C415 C416 168.4
C465 C414 C415 C416 -72.6
C463 C414 C415 C464 -67.1
C413 C414 C415 C464 -92.6
C465 C414 C415 C464 26.4
C414 C415 C416 C466 -102.8
C464 C415 C416 C466 -131.2
C414 C415 C416 C465 92.7
C466 C415 C416 C465 -164.5
C464 C415 C416 C465 64.4
C414 C413 C463 C464 -35.5
N401 C413 C463 C464 162.1
N401 C413 C463 C414 -162.5
C464 C413 C463 C414 35.5
C414 C413 C463 N401 162.5
C464 C413 C463 N401 -162.1
C414 C413 C463 C405 -159.3
N401 C413 C463 C405 38.2
C464 C413 C463 C405 -123.9
C464 C414 C463 C413 -110.2
C415 C414 C463 C413 -33
C465 C414 C463 C413 -65.1
C415 C414 C463 C464 77.2
C413 C414 C463 C464 110.2
C465 C414 C463 C464 45.1
C464 C414 C463 N401 -139
C415 C414 C463 N401 -61.9
C413 C414 C463 N401 -28.9
C465 C414 C463 N401 -93.9
C464 C414 C463 C405 -3.3
C415 C414 C463 C405 73.9
C413 C414 C463 C405 106.9
C465 C414 C463 C405 41.8
C406 C405 C463 C413 68.8
N401 C405 C463 C413 -48.5
C456 C405 C463 C413 57
C406 C405 C463 C464 -33.3
N401 C405 C463 C464 -150.6
C456 C405 C463 C464 -45.1
C406 C405 C463 C414 -30.9
N401 C405 C463 C414 -148.2
C456 C405 C463 C414 -42.7
C406 C405 C463 N401 117.3
C456 C405 C463 N401 105.5
C415 C414 C464 C463 -149.4
C413 C414 C464 C463 -46.3
C465 C414 C464 C463 -157
C463 C414 C464 C413 46.3
C415 C414 C464 C413 -103.1
C465 C414 C464 C413 -110.7
C463 C414 C464 C465 157
C415 C414 C464 C465 7.5
C413 C414 C464 C465 110.7
C463 C414 C464 C415 149.4
C413 C414 C464 C415 103.1
C465 C414 C464 C415 -7.5
C413 C463 C464 C414 63.5
N401 C463 C464 C414 108.9
C405 C463 C464 C414 178.7
C414 C463 C464 C413 -63.5
N401 C463 C464 C413 45.4
C405 C463 C464 C413 115.2
C413 C463 C464 C465 35.5
C414 C463 C464 C465 -28.1
N401 C463 C464 C465 80.9
C405 C463 C464 C465 150.6
C413 C463 C464 C415 37.7
C414 C463 C464 C415 -25.8
N401 C463 C464 C415 83.1
C405 C463 C464 C415 152.9
C463 C413 C464 C414 -98.3
N401 C413 C464 C414 -113.9
C414 C413 C464 C463 98.3
N401 C413 C464 C463 -15.6
C463 C413 C464 C465 -154.6
C414 C413 C464 C465 -56.3
N401 C413 C464 C465 -170.2
C463 C413 C464 C415 -146.7
C414 C413 C464 C415 -48.4
N401 C413 C464 C415 -162.3
C466 C415 C464 C414 46.3
C416 C415 C464 C414 90.4
C414 C415 C464 C463 33.8
C466 C415 C464 C463 80
C416 C415 C464 C463 124.2
C414 C415 C464 C413 59.8
C466 C415 C464 C413 106
C416 C415 C464 C413 150.2
C414 C415 C464 C465 -152.8
C466 C415 C464 C465 -106.5
C416 C415 C464 C465 -62.3
C464 C414 C465 C416 -119.9
C463 C414 C465 C416 -160.4
C415 C414 C465 C416 85.7
C413 C414 C465 C416 151.3
C464 C414 C465 C466 -160.8
C463 C414 C465 C466 158.7
C415 C414 C465 C466 44.8
C413 C414 C465 C466 110.4
C463 C414 C465 C464 -40.5
C415 C414 C465 C464 -154.4
C413 C414 C465 C464 -88.8
C466 C416 C465 C414 -78.2
C415 C416 C465 C414 -64.5
C415 C416 C465 C466 13.7
C466 C416 C465 C464 -106.5
C415 C416 C465 C464 -92.8
C463 C464 C465 C414 30.8
C413 C464 C465 C414 55.1
C415 C464 C465 C414 23
C414 C464 C465 C416 71.1
C463 C464 C465 C416 101.9
C413 C464 C465 C416 126.1
C415 C464 C465 C416 94
C414 C464 C465 C466 22.6
C463 C464 C465 C466 53.4
C413 C464 C465 C466 77.7
C415 C464 C465 C466 45.6
C465 C416 C466 C415 4.4
C415 C416 C466 C465 -4.4
C414 C415 C466 C416 93.6
C464 C415 C466 C416 73.1
C414 C415 C466 C465 109.5
C416 C415 C466 C465 15.9
C464 C415 C466 C465 89
C414 C465 C466 C416 109.4
C464 C465 C466 C416 98.7
C414 C465 C466 C415 -53.3
C416 C465 C466 C415 -162.7
C464 C465 C466 C415 -64
C151 C101 N101 C159 35.9
C152 C101 N101 C159 81.2
C102 C101 N101 C159 61.8
C113 C101 N101 C159 -94.9
C151 C101 N101 C163 164.6
C152 C101 N101 C163 -150.1
C102 C101 N101 C163 -169.5
C113 C101 N101 C163 33.8
C151 C101 N101 C105 -73
C152 C101 N101 C105 -27.7
C102 C101 N101 C105 -47.2
C113 C101 N101 C105 156.2
C151 C101 N101 C155 -122.2
C152 C101 N101 C155 -76.9
C102 C101 N101 C155 -96.4
C113 C101 N101 C155 106.9
C152 C101 N101 C151 45.3
C102 C101 N101 C151 25.8
C113 C101 N101 C151 -130.8
C151 C101 N101 C113 130.8
C152 C101 N101 C113 176.1
C102 C101 N101 C113 156.7
C151 C101 N101 C109 45.1
C152 C101 N101 C109 90.4
C102 C101 N101 C109 70.9
C113 C101 N101 C109 -85.7
C109 C159 N101 C101 15.3
C160 C159 N101 C101 38.7
C110 C159 N101 C101 93.4
C105 C159 N101 C101 -120.2
C109 C159 N101 C163 -118
C160 C159 N101 C163 -94.6
C110 C159 N101 C163 -39.9
C105 C159 N101 C163 106.5
C109 C159 N101 C105 135.5
C160 C159 N101 C105 158.9
C110 C159 N101 C105 -146.4
C109 C159 N101 C155 169.9
C160 C159 N101 C155 -166.7
C110 C159 N101 C155 -112
C105 C159 N101 C155 34.4
C109 C159 N101 C151 40.2
C160 C159 N101 C151 63.6
C110 C159 N101 C151 118.3
C105 C159 N101 C151 -95.3
C109 C159 N101 C113 -62.2
C160 C159 N101 C113 -38.8
C110 C159 N101 C113 15.9
C105 C159 N101 C113 162.3
C160 C159 N101 C109 23.4
C110 C159 N101 C109 78.1
C105 C159 N101 C109 -135.5
C164 C163 N101 C101 -58.5
C113 C163 N101 C101 -37.7
C155 C163 N101 C101 89.9
C114 C163 N101 C101 -58.4
C164 C163 N101 C159 91.3
C113 C163 N101 C159 112
C155 C163 N101 C159 -120.3
C114 C163 N101 C159 91.3
C164 C163 N101 C105 174.6
C113 C163 N101 C105 -164.6
C155 C163 N101 C105 -37
C114 C163 N101 C105 174.7
C164 C163 N101 C155 -148.4
C113 C163 N101 C155 -127.6
C114 C163 N101 C155 -148.4
C164 C163 N101 C151 -33.7
C113 C163 N101 C151 -12.9
C155 C163 N101 C151 114.7
C114 C163 N101 C151 -33.7
C164 C163 N101 C113 -20.8
C155 C163 N101 C113 127.6
C114 C163 N101 C113 -20.7
C164 C163 N101 C109 57.9
C113 C163 N101 C109 78.7
C155 C163 N101 C109 -153.7
C114 C163 N101 C109 58
C155 C105 N101 C101 -77
C106 C105 N101 C101 -60.7
C156 C105 N101 C101 -36.3
C159 C105 N101 C101 142.1
C155 C105 N101 C159 140.9
C106 C105 N101 C159 157.2
C156 C105 N101 C159 -178.4
C155 C105 N101 C163 47.8
C106 C105 N101 C163 64.1
C156 C105 N101 C163 88.5
C159 C105 N101 C163 -93.1
C106 C105 N101 C155 16.3
C156 C105 N101 C155 40.7
C159 C105 N101 C155 -140.9
C155 C105 N101 C151 -119.9
C106 C105 N101 C151 -103.6
C156 C105 N101 C151 -79.2
C159 C105 N101 C151 99.2
C155 C105 N101 C113 11.1
C106 C105 N101 C113 27.4
C156 C105 N101 C113 51.8
C159 C105 N101 C113 -129.8
C155 C105 N101 C109 166.3
C106 C105 N101 C109 -177.4
C156 C105 N101 C109 -153
C159 C105 N101 C109 25.4
C106 C155 N101 C101 90
C105 C155 N101 C101 117.4
C156 C155 N101 C101 80.4
C163 C155 N101 C101 -110.7
C106 C155 N101 C159 -73.9
C105 C155 N101 C159 -46.5
C156 C155 N101 C159 -83.5
C163 C155 N101 C159 85.4
C106 C155 N101 C163 -159.4
C105 C155 N101 C163 -131.9
C156 C155 N101 C163 -168.9
C106 C155 N101 C105 -27.5
C156 C155 N101 C105 -37.1
C163 C155 N101 C105 131.9
C106 C155 N101 C151 47.8
C105 C155 N101 C151 75.3
C156 C155 N101 C151 38.2
C163 C155 N101 C151 -152.9
C106 C155 N101 C113 156.8
C105 C155 N101 C113 -175.7
C156 C155 N101 C113 147.2
C163 C155 N101 C113 -43.9
C106 C155 N101 C109 -59.9
C105 C155 N101 C109 -32.4
C156 C155 N101 C109 -69.5
C163 C155 N101 C109 99.5
C102 C151 N101 C101 -48.6
C152 C151 N101 C101 -24
C109 C151 N101 C101 134.2
C102 C151 N101 C159 154
C101 C151 N101 C159 -157.5
C152 C151 N101 C159 178.6
C109 C151 N101 C159 -23.2
C102 C151 N101 C163 -82
C101 C151 N101 C163 -33.4
C152 C151 N101 C163 -57.4
C109 C151 N101 C163 100.8
C102 C151 N101 C105 70.8
C101 C151 N101 C105 119.4
C152 C151 N101 C105 95.5
C109 C151 N101 C105 -106.4
C102 C151 N101 C155 22.1
C101 C151 N101 C155 70.7
C152 C151 N101 C155 46.7
C109 C151 N101 C155 -155.1
C102 C151 N101 C113 -92.8
C101 C151 N101 C113 -44.2
C152 C151 N101 C113 -68.2
C109 C151 N101 C113 90
C102 C151 N101 C109 177.2
C101 C151 N101 C109 -134.2
C152 C151 N101 C109 -158.2
C114 C113 N101 C101 -178.9
C163 C113 N101 C101 141.5
C164 C113 N101 C101 154.7
C114 C113 N101 C159 -42.3
C163 C113 N101 C159 -81.9
C164 C113 N101 C159 -68.7
C101 C113 N101 C159 136.6
C114 C113 N101 C163 39.5
C164 C113 N101 C163 13.2
C101 C113 N101 C163 -141.5
C114 C113 N101 C105 83
C163 C113 N101 C105 43.4
C164 C113 N101 C105 56.6
C101 C113 N101 C105 -98.1
C114 C113 N101 C155 91.9
C163 C113 N101 C155 52.4
C164 C113 N101 C155 65.6
C101 C113 N101 C155 -89.1
C114 C113 N101 C151 -146.2
C163 C113 N101 C151 174.2
C164 C113 N101 C151 -172.6
C101 C113 N101 C151 32.7
C114 C113 N101 C109 -73.5
C163 C113 N101 C109 -113
C164 C113 N101 C109 -99.8
C101 C113 N101 C109 105.5
C159 C109 N101 C101 -169.9
C160 C109 N101 C101 166.1
C110 C109 N101 C101 174.1
C151 C109 N101 C101 -31.6
C160 C109 N101 C159 -24
C110 C109 N101 C159 -15.9
C151 C109 N101 C159 138.3
C159 C109 N101 C163 69.7
C160 C109 N101 C163 45.6
C110 C109 N101 C163 53.7
C151 C109 N101 C163 -152.1
C159 C109 N101 C105 -46.7
C160 C109 N101 C105 -70.8
C110 C109 N101 C105 -62.7
C151 C109 N101 C105 91.5
C159 C109 N101 C155 -21
C160 C109 N101 C155 -45
C110 C109 N101 C155 -37
C151 C109 N101 C155 117.2
C159 C109 N101 C151 -138.3
C160 C109 N101 C151 -162.3
C110 C109 N101 C151 -154.2
C159 C109 N101 C113 124.4
C160 C109 N101 C113 100.3
C110 C109 N101 C113 108.4
C151 C109 N101 C113 -97.4
C302 C301 N301 C355 -75.4
C352 C301 N301 C355 -60.3
C302 C301 N301 C351 -110.2
C352 C301 N301 C351 -95
C302 C301 N301 C309 170.5
C352 C301 N301 C309 -174.4
C302 C301 N301 C313 49.1
C352 C301 N301 C313 64.3
C302 C301 N301 C305 -64.5
C352 C301 N301 C305 -49.4
C305 C355 N301 C301 31.4
C356 C355 N301 C301 -30.6
C306 C355 N301 C301 -20.5
C305 C355 N301 C351 35.7
C356 C355 N301 C351 -26.3
C306 C355 N301 C351 -16.3
C305 C355 N301 C309 150.6
C356 C355 N301 C309 88.6
C306 C355 N301 C309 98.6
C305 C355 N301 C313 -96.5
C356 C355 N301 C313 -158.5
C306 C355 N301 C313 -148.4
C356 C355 N301 C305 -62
C306 C355 N301 C305 -52
C352 C351 N301 C301 76.3
C302 C351 N301 C301 61.9
C352 C351 N301 C355 -71.4
C302 C351 N301 C355 -85.8
C352 C351 N301 C309 178.8
C302 C351 N301 C309 164.4
C352 C351 N301 C313 54.7
C302 C351 N301 C313 40.3
C352 C351 N301 C305 -59.6
C302 C351 N301 C305 -74
C360 C309 N301 C301 174.3
C310 C309 N301 C301 -171.6
C360 C309 N301 C355 39.6
C310 C309 N301 C355 53.7
C360 C309 N301 C351 168
C310 C309 N301 C351 -177.9
C360 C309 N301 C313 -65
C310 C309 N301 C313 -50.9
C360 C309 N301 C305 49.9
C310 C309 N301 C305 64
C314 C313 N301 C301 61.1
C314 C313 N301 C355 -159.5
C314 C313 N301 C351 63.5
C314 C313 N301 C309 -58.3
C314 C313 N301 C305 -179.5
C355 C305 N301 C301 -154.2
C306 C305 N301 C301 -48.8
C356 C305 N301 C301 -59.9
C306 C305 N301 C355 105.3
C356 C305 N301 C355 94.2
C355 C305 N301 C351 -149.6
C306 C305 N301 C351 -44.2
C356 C305 N301 C351 -55.3
C355 C305 N301 C309 -32.1
C306 C305 N301 C309 73.3
C356 C305 N301 C309 62.2
C355 C305 N301 C313 87.7
C306 C305 N301 C313 -166.9
C356 C305 N301 C313 -178
C402 C451 N401 C463 104.6
C452 C451 N401 C463 89.7
C402 C451 N401 C405 -176.8
C452 C451 N401 C405 168.2
C402 C451 N401 C409 -56
C452 C451 N401 C409 -71
C402 C451 N401 C459 -49.3
C452 C451 N401 C459 -64.2
C402 C451 N401 C401 90.7
C452 C451 N401 C401 75.8
C402 C451 N401 C413 60.7
C452 C451 N401 C413 45.8
C413 C463 N401 C451 -119.3
C464 C463 N401 C451 -166.7
C414 C463 N401 C451 -90.8
C405 C463 N401 C451 106.6
C413 C463 N401 C405 134.2
C464 C463 N401 C405 86.7
C414 C463 N401 C405 162.6
C413 C463 N401 C409 27.6
C464 C463 N401 C409 -19.8
C414 C463 N401 C409 56.1
C405 C463 N401 C409 -106.5
C413 C463 N401 C459 6.9
C464 C463 N401 C459 -40.6
C414 C463 N401 C459 35.4
C405 C463 N401 C459 -127.2
C413 C463 N401 C401 -117.9
C464 C463 N401 C401 -165.4
C414 C463 N401 C401 -89.4
C405 C463 N401 C401 107.9
C464 C463 N401 C413 -47.5
C414 C463 N401 C413 28.5
C405 C463 N401 C413 -134.2
C406 C405 N401 C451 -164.3
C456 C405 N401 C451 175.2
C463 C405 N401 C451 -89.7
C406 C405 N401 C463 -74.6
C456 C405 N401 C463 -95
C406 C405 N401 C409 71.4
C456 C405 N401 C409 50.9
C463 C405 N401 C409 146
C406 C405 N401 C459 76.8
C456 C405 N401 C459 56.4
C463 C405 N401 C459 151.4
C406 C405 N401 C401 -158.5
C456 C405 N401 C401 -178.9
C463 C405 N401 C401 -83.9
C406 C405 N401 C413 -40.4
C456 C405 N401 C413 -60.9
C463 C405 N401 C413 34.2
C410 C409 N401 C451 -48.9
C410 C409 N401 C463 167.9
C410 C409 N401 C405 70.7
C410 C409 N401 C459 -84.2
C410 C409 N401 C401 -52.4
C410 C409 N401 C413 -171.8
C410 C459 N401 C451 -68.9
C460 C459 N401 C451 -38.9
C410 C459 N401 C463 167.7
C460 C459 N401 C463 -162.3
C410 C459 N401 C405 50.8
C460 C459 N401 C405 80.8
C410 C459 N401 C409 78.1
C460 C459 N401 C409 108.1
C410 C459 N401 C401 -72.7
C460 C459 N401 C401 -42.7
C410 C459 N401 C413 172.9
C460 C459 N401 C413 -157.1
C452 C401 N401 C451 -94.9
C402 C401 N401 C451 -81.6
C452 C401 N401 C463 99
C402 C401 N401 C463 112.3
C452 C401 N401 C405 175.8
C402 C401 N401 C405 -170.8
C452 C401 N401 C409 -60.1
C402 C401 N401 C409 -46.7
C452 C401 N401 C459 -53.8
C402 C401 N401 C459 -40.5
C452 C401 N401 C413 56.1
C402 C401 N401 C413 69.4
C463 C413 N401 C451 71.4
C414 C413 N401 C451 55.4
C464 C413 N401 C451 84.8
C414 C413 N401 C463 -16
C464 C413 N401 C463 13.4
C463 C413 N401 C405 -48.8
C414 C413 N401 C405 -64.8
C464 C413 N401 C405 -35.4
C463 C413 N401 C409 -164.8
C414 C413 N401 C409 179.2
C464 C413 N401 C409 -151.4
C463 C413 N401 C459 -176.3
C414 C413 N401 C459 167.7
C464 C413 N401 C459 -162.9
C463 C413 N401 C401 68.5
C414 C413 N401 C401 52.4
C464 C413 N401 C401 81.9
O114 C1B O1C O1D -157(7)
O114 C1B O1D O1C 157(7)
O1B C1A O113 V102 -162(3)
O1A C1A O113 V102 -5(10)
O1B C1A O113 V101 5(6)
O1A C1A O113 V101 161(8)
O1D C1B O114 V102 10(6)
O1C C1B O114 V102 163(4)
O1D C1B O114 V101 -161(4)
O1C C1B O114 V101 -8(6)
W105 O138 Si1 O137 116.5(6)
W104 O138 Si1 O137 -114.6(6)
W105 O138 Si1 O139 -121.6(6)
W104 O138 Si1 O139 7.3(7)
W105 O138 Si1 O140 -5.0(7)
W104 O138 Si1 O140 123.9(6)
W106 O137 Si1 O138 -114.9(6)
W103 O137 Si1 O138 116.4(6)
W106 O137 Si1 O139 122.5(5)
W103 O137 Si1 O139 -6.3(7)
W106 O137 Si1 O140 6.7(7)
W103 O137 Si1 O140 -122.0(5)
W109 O139 Si1 O138 177.7(5)
W107 O139 Si1 O138 -61.6(6)
W110 O139 Si1 O138 54.4(6)
W109 O139 Si1 O137 -58.2(6)
W107 O139 Si1 O137 62.5(6)
W110 O139 Si1 O137 178.4(5)
W109 O139 Si1 O140 59.3(6)
W107 O139 Si1 O140 180.0(5)
W110 O139 Si1 O140 -64.0(6)
W112 O140 Si1 O138 178.5(5)
W108 O140 Si1 O138 61.0(6)
W111 O140 Si1 O138 -57.4(6)
W112 O140 Si1 O137 54.9(6)
W108 O140 Si1 O137 -62.5(6)
W111 O140 Si1 O137 179.0(5)
W112 O140 Si1 O139 -62.5(6)
W108 O140 Si1 O139 -179.9(5)
W111 O140 Si1 O139 61.6(6)
W106 O118 V101 O101 164.3(8)
W106 O118 V101 O115 60.1(7)
W106 O118 V101 O114 -90.6(7)
W106 O118 V101 O113 -30.8(13)
W103 O115 V101 O101 -162.9(7)
W103 O115 V101 O118 -59.4(7)
W103 O115 V101 O114 31.9(13)
W103 O115 V101 O113 90.7(7)
C1B O114 V101 O101 72(2)
V102 O114 V101 O101 -100.5(7)
C1B O114 V101 O118 -31(2)
V102 O114 V101 O118 156.6(5)
C1B O114 V101 O115 -123(2)
V102 O114 V101 O115 64.6(11)
C1B O114 V101 O113 175(2)
V102 O114 V101 O113 2.9(5)
C1A O113 V101 O101 -70(3)
V102 O113 V101 O101 99.0(6)
C1A O113 V101 O118 125(3)
V102 O113 V101 O118 -65.7(11)
C1A O113 V101 O115 34(3)
V102 O113 V101 O115 -157.3(5)
C1A O113 V101 O114 -172(3)
V102 O113 V101 O114 -2.9(5)
W105 O117 V102 O102 -163.4(7)
W105 O117 V102 O116 -59.1(7)
W105 O117 V102 O114 91.7(7)
W105 O117 V102 O113 31.3(13)
W104 O116 V102 O102 163.0(7)
W104 O116 V102 O117 58.8(7)
W104 O116 V102 O114 -33.5(13)
W104 O116 V102 O113 -92.1(7)
C1B O114 V102 O102 -73(2)
V101 O114 V102 O102 99.3(7)
C1B O114 V102 O117 30(2)
V101 O114 V102 O117 -157.1(5)
C1B O114 V102 O116 123(2)
V101 O114 V102 O116 -64.1(11)
C1B O114 V102 O113 -176(2)
V101 O114 V102 O113 -2.9(5)
C1A O113 V102 O102 70(3)
V101 O113 V102 O102 -99.0(6)
C1A O113 V102 O117 -125(3)
V101 O113 V102 O117 66.2(11)
C1A O113 V102 O116 -33(3)
V101 O113 V102 O116 157.6(5)
C1A O113 V102 O114 172(3)
V101 O113 V102 O114 2.9(5)
W106 O124 W103 O103 -171.6(6)
W106 O124 W103 O115 -72.3(6)
W106 O124 W103 O119 22.1(13)
W106 O124 W103 O125 91.5(6)
W106 O124 W103 O137 7.7(5)
V101 O115 W103 O103 168.6(7)
V101 O115 W103 O124 67.7(7)
V101 O115 W103 O119 -89.8(7)
V101 O115 W103 O125 -6.5(19)
V101 O115 W103 O137 -6.9(6)
W107 O119 W103 O103 -108.0(10)
W107 O119 W103 O124 58.2(16)
W107 O119 W103 O115 152.6(10)
W107 O119 W103 O125 -10.7(10)
W107 O119 W103 O137 72.2(10)
W109 O125 W103 O103 115.8(9)
W109 O125 W103 O124 -144.1(9)
W109 O125 W103 O115 -69.1(18)
W109 O125 W103 O119 14.8(9)
W109 O125 W103 O137 -68.7(8)
Si1 O137 W103 O103 144(6)
W106 O137 W103 O103 2(6)
Si1 O137 W103 O124 135.5(6)
W106 O137 W103 O124 -5.9(4)
Si1 O137 W103 O115 -131.1(6)
W106 O137 W103 O115 87.5(4)
Si1 O137 W103 O119 -38.9(6)
W106 O137 W103 O119 179.7(4)
Si1 O137 W103 O125 49.0(6)
W106 O137 W103 O125 -92.4(4)
V102 O116 W104 O104 -168.0(7)
V102 O116 W104 O121 -66.1(7)
V102 O116 W104 O120 91.8(7)
V102 O116 W104 O126 8.2(18)
V102 O116 W104 O138 7.3(6)
W105 O121 W104 O104 173.5(6)
W105 O121 W104 O116 73.1(6)
W105 O121 W104 O120 -23.9(13)
W105 O121 W104 O126 -90.6(6)
W105 O121 W104 O138 -7.1(5)
W107 O120 W104 O104 111.9(9)
W107 O120 W104 O116 -147.8(9)
W107 O120 W104 O121 -50.8(16)
W107 O120 W104 O126 15.5(9)
W107 O120 W104 O138 -67.0(9)
W110 O126 W104 O104 -115.2(8)
W110 O126 W104 O116 68.5(17)
W110 O126 W104 O121 143.7(8)
W110 O126 W104 O120 -15.8(8)
W110 O126 W104 O138 69.4(8)
Si1 O138 W104 O104 -130(5)
W105 O138 W104 O104 12(5)
Si1 O138 W104 O116 129.6(7)
W105 O138 W104 O116 -88.7(4)
Si1 O138 W104 O121 -136.5(7)
W105 O138 W104 O121 5.2(4)
Si1 O138 W104 O120 37.2(6)
W105 O138 W104 O120 178.9(4)
Si1 O138 W104 O126 -50.2(6)
W105 O138 W104 O126 91.5(3)
W108 O122 W105 O105 -111.0(10)
W108 O122 W105 O117 148.4(10)
W108 O122 W105 O121 57.2(16)
W108 O122 W105 O127 -13.8(10)
W108 O122 W105 O138 68.9(10)
V102 O117 W105 O105 167.5(7)
V102 O117 W105 O122 -91.2(7)
V102 O117 W105 O121 66.7(7)
V102 O117 W105 O127 -9.5(18)
V102 O117 W105 O138 -7.6(6)
W104 O121 W105 O105 -172.6(6)
W104 O121 W105 O122 19.2(14)
W104 O121 W105 O117 -72.2(6)
W104 O121 W105 O127 90.3(6)
W104 O121 W105 O138 7.1(5)
W111 O127 W105 O105 114.2(9)
W111 O127 W105 O122 13.6(9)
W111 O127 W105 O117 -68.8(17)
W111 O127 W105 O121 -145.5(9)
W111 O127 W105 O138 -70.6(9)
Si1 O138 W105 O105 140(5)
W104 O138 W105 O105 -2(5)
Si1 O138 W105 O122 -39.3(6)
W104 O138 W105 O122 179.3(4)
Si1 O138 W105 O117 -131.2(7)
W104 O138 W105 O117 87.4(4)
Si1 O138 W105 O121 136.1(7)
W104 O138 W105 O121 -5.2(4)
Si1 O138 W105 O127 48.2(6)
W104 O138 W105 O127 -93.1(4)
V101 O118 W106 O106 -168.0(7)
V101 O118 W106 O123 90.9(7)
V101 O118 W106 O124 -66.9(7)
V101 O118 W106 O128 7.9(19)
V101 O118 W106 O137 6.9(6)
W108 O123 W106 O106 109.1(9)
W108 O123 W106 O118 -150.0(9)
W108 O123 W106 O124 -55.2(15)
W108 O123 W106 O128 13.8(9)
W108 O123 W106 O137 -69.6(9)
W103 O124 W106 O106 173.0(6)
W103 O124 W106 O118 72.1(6)
W103 O124 W106 O123 -22.8(13)
W103 O124 W106 O128 -92.1(6)
W103 O124 W106 O137 -7.8(5)
W112 O128 W106 O106 -117.3(9)
W112 O128 W106 O118 66.7(18)
W112 O128 W106 O123 -16.8(9)
W112 O128 W106 O124 142.4(9)
W112 O128 W106 O137 67.7(8)
Si1 O137 W106 O106 -127(5)
W103 O137 W106 O106 15(5)
Si1 O137 W106 O118 130.9(6)
W103 O137 W106 O118 -87.8(4)
Si1 O137 W106 O123 38.8(6)
W103 O137 W106 O123 -179.9(3)
Si1 O137 W106 O124 -135.6(6)
W103 O137 W106 O124 5.7(3)
Si1 O137 W106 O128 -48.8(6)
W103 O137 W106 O128 92.4(3)
W103 O119 W107 O107 136.3(10)
W103 O119 W107 O120 -121.3(10)
W103 O119 W107 O129 36.3(10)
W103 O119 W107 O130 -28.6(17)
W103 O119 W107 O139 -38.9(9)
W104 O120 W107 O107 -141.4(9)
W104 O120 W107 O119 115.7(9)
W104 O120 W107 O129 23.5(17)
W104 O120 W107 O130 -41.0(9)
W104 O120 W107 O139 34.8(9)
W109 O129 W107 O107 176.8(6)
W109 O129 W107 O119 -82.0(6)
W109 O129 W107 O120 11.9(14)
W109 O129 W107 O130 76.9(6)
W109 O129 W107 O139 0.3(5)
W110 O130 W107 O107 179.1(6)
W110 O130 W107 O119 -15.9(13)
W110 O130 W107 O120 78.4(5)
W110 O130 W107 O129 -81.3(6)
W110 O130 W107 O139 -5.3(5)
Si1 O139 W107 O107 -174(4)
W109 O139 W107 O107 -37(5)
W110 O139 W107 O107 54(4)
Si1 O139 W107 O119 -48.4(6)
W109 O139 W107 O119 88.4(4)
W110 O139 W107 O119 179.6(4)
Si1 O139 W107 O120 47.5(6)
W109 O139 W107 O120 -175.8(4)
W110 O139 W107 O120 -84.6(3)
Si1 O139 W107 O129 -137.0(6)
W109 O139 W107 O129 -0.2(3)
W110 O139 W107 O129 90.9(4)
Si1 O139 W107 O130 135.8(6)
W109 O139 W107 O130 -87.4(3)
W110 O139 W107 O130 3.7(3)
W106 O123 W108 O108 -139.2(9)
W106 O123 W108 O132 -39.2(9)
W106 O123 W108 O122 116.9(9)
W106 O123 W108 O131 25.5(16)
W106 O123 W108 O140 36.3(9)
W112 O132 W108 O108 179.3(6)
W112 O132 W108 O123 77.1(6)
W112 O132 W108 O122 -21.5(14)
W112 O132 W108 O131 -81.7(6)
W112 O132 W108 O140 -5.5(5)
W105 O122 W108 O108 139.2(10)
W105 O122 W108 O123 -116.6(10)
W105 O122 W108 O132 -19.8(18)
W105 O122 W108 O131 40.0(10)
W105 O122 W108 O140 -35.5(10)
W111 O131 W108 O108 177.6(6)
W111 O131 W108 O123 12.7(13)
W111 O131 W108 O132 78.2(6)
W111 O131 W108 O122 -80.9(6)
W111 O131 W108 O140 1.7(5)
Si1 O140 W108 O108 -175(4)
W112 O140 W108 O108 51(4)
W111 O140 W108 O108 -40(4)
Si1 O140 W108 O123 48.5(6)
W112 O140 W108 O123 -85.1(3)
W111 O140 W108 O123 -176.8(4)
Si1 O140 W108 O132 137.6(6)
W112 O140 W108 O132 4.0(4)
W111 O140 W108 O132 -87.7(4)
Si1 O140 W108 O122 -49.0(6)
W112 O140 W108 O122 177.4(4)
W111 O140 W108 O122 85.8(3)
Si1 O140 W108 O131 -135.9(6)
W112 O140 W108 O131 90.5(4)
W111 O140 W108 O131 -1.2(3)
W112 O136 W109 O109 -145.3(15)
W112 O136 W109 O129 15(2)
W112 O136 W109 O133 112.9(15)
W112 O136 W109 O125 -43.0(15)
W112 O136 W109 O139 38.6(15)
W107 O129 W109 O109 -175.8(6)
W107 O129 W109 O136 24.0(14)
W107 O129 W109 O133 -74.2(6)
W107 O129 W109 O125 82.5(6)
W107 O129 W109 O139 -0.3(5)
W110 O133 W109 O109 168.6(6)
W110 O133 W109 O136 -91.1(6)
W110 O133 W109 O129 67.3(6)
W110 O133 W109 O125 -6.6(14)
W110 O133 W109 O139 -7.7(5)
W103 O125 W109 O109 -143.0(9)
W103 O125 W109 O136 118.1(9)
W103 O125 W109 O129 -43.3(9)
W103 O125 W109 O133 32.2(16)
W103 O125 W109 O139 33.2(8)
Si1 O139 W109 O109 -173(5)
W107 O139 W109 O109 53(5)
W110 O139 W109 O109 -37(5)
Si1 O139 W109 O136 -36.9(6)
W107 O139 W109 O136 -170.9(3)
W110 O139 W109 O136 99.5(3)
Si1 O139 W109 O129 134.2(6)
W107 O139 W109 O129 0.2(3)
W110 O139 W109 O129 -89.3(4)
Si1 O139 W109 O133 -130.9(6)
W107 O139 W109 O133 95.0(4)
W110 O139 W109 O133 5.5(3)
Si1 O139 W109 O125 49.5(6)
W107 O139 W109 O125 -84.5(4)
W110 O139 W109 O125 -174.1(4)
W111 O134 W110 O110 145.5(14)
W111 O134 W110 O130 -37(2)
W111 O134 W110 O126 41.4(15)
W111 O134 W110 O133 -115.3(15)
W111 O134 W110 O139 -42.0(14)
W107 O130 W110 O110 177.7(6)
W107 O130 W110 O134 -0.2(15)
W107 O130 W110 O126 -78.8(5)
W107 O130 W110 O133 78.5(5)
W107 O130 W110 O139 5.3(4)
W104 O126 W110 O110 140.4(8)
W104 O126 W110 O134 -117.8(8)
W104 O126 W110 O130 42.6(8)
W104 O126 W110 O133 -33.5(15)
W104 O126 W110 O139 -33.5(8)
W109 O133 W110 O110 -166.4(6)
W109 O133 W110 O134 92.2(6)
W109 O133 W110 O130 -68.2(6)
W109 O133 W110 O126 7.6(14)
W109 O133 W110 O139 7.6(5)
Si1 O139 W110 O110 172(2)
W109 O139 W110 O110 33(3)
W107 O139 W110 O110 -57(3)
Si1 O139 W110 O134 43.0(6)
W109 O139 W110 O134 -95.3(3)
W107 O139 W110 O134 174.3(3)
Si1 O139 W110 O130 -135.1(6)
W109 O139 W110 O130 86.6(4)
W107 O139 W110 O130 -3.8(3)
Si1 O139 W110 O126 -47.1(6)
W109 O139 W110 O126 174.6(4)
W107 O139 W110 O126 84.2(3)
Si1 O139 W110 O133 132.9(6)
W109 O139 W110 O133 -5.4(3)
W107 O139 W110 O133 -95.8(4)
W112 O135 W111 O111 168.3(6)
W112 O135 W111 O131 66.8(6)
W112 O135 W111 O134 -91.7(6)
W112 O135 W111 O127 -10.1(13)
W112 O135 W111 O140 -8.0(5)
W108 O131 W111 O111 -175.2(6)
W108 O131 W111 O135 -75.1(6)
W108 O131 W111 O134 20.8(14)
W108 O131 W111 O127 81.1(6)
W108 O131 W111 O140 -1.7(5)
W110 O134 W111 O111 -145.7(14)
W110 O134 W111 O135 114.1(15)
W110 O134 W111 O131 18(2)
W110 O134 W111 O127 -41.7(15)
W110 O134 W111 O140 40.2(14)
W105 O127 W111 O111 -141.0(9)
W105 O127 W111 O135 37.4(16)
W105 O127 W111 O131 -40.9(9)
W105 O127 W111 O134 120.4(9)
W105 O127 W111 O140 35.4(8)
Si1 O140 W111 O111 -162(3)
W112 O140 W111 O111 -25(4)
W108 O140 W111 O111 65(3)
Si1 O140 W111 O135 -131.6(6)
W112 O140 W111 O135 5.9(3)
W108 O140 W111 O135 96.0(4)
Si1 O140 W111 O131 133.6(6)
W112 O140 W111 O131 -88.9(4)
W108 O140 W111 O131 1.2(3)
Si1 O140 W111 O134 -38.2(6)
W112 O140 W111 O134 99.2(4)
W108 O140 W111 O134 -170.6(3)
Si1 O140 W111 O127 47.6(6)
W112 O140 W111 O127 -175.0(4)
W108 O140 W111 O127 -84.9(4)
W109 O136 W112 O112 146.2(15)
W109 O136 W112 O128 42.2(15)
W109 O136 W112 O132 -35(2)
W109 O136 W112 O135 -114.2(15)
W109 O136 W112 O140 -40.9(15)
W106 O128 W112 O112 142.6(9)
W106 O128 W112 O136 -116.3(9)
W106 O128 W112 O132 43.5(9)
W106 O128 W112 O135 -31.2(15)
W106 O128 W112 O140 -32.2(8)
W108 O132 W112 O112 178.3(6)
W108 O132 W112 O136 -0.2(16)
W108 O132 W112 O128 -78.4(6)
W108 O132 W112 O135 78.9(6)
W108 O132 W112 O140 5.5(5)
W111 O135 W112 O112 -166.8(6)
W111 O135 W112 O136 92.5(6)
W111 O135 W112 O128 7.1(13)
W111 O135 W112 O132 -67.3(6)
W111 O135 W112 O140 8.1(5)
Si1 O140 W112 O112 168(3)
W108 O140 W112 O112 -60(3)
W111 O140 W112 O112 30(3)
Si1 O140 W112 O136 42.2(6)
W108 O140 W112 O136 174.0(4)
W111 O140 W112 O136 -95.8(3)
Si1 O140 W112 O128 -48.2(6)
W108 O140 W112 O128 83.7(3)
W111 O140 W112 O128 173.9(4)
Si1 O140 W112 O132 -135.8(6)
W108 O140 W112 O132 -4.0(4)
W111 O140 W112 O132 86.3(4)
Si1 O140 W112 O135 132.3(6)
W108 O140 W112 O135 -95.9(4)
W111 O140 W112 O135 -5.7(3)

loop_
_platon_squeeze_void_nr
_platon_squeeze_void_average_x
_platon_squeeze_void_average_y
_platon_squeeze_void_average_z
_platon_squeeze_void_volume
_platon_squeeze_void_count_electrons
1 0.061 0.250 0.000 267.8 30.7
2 0.128 0.924 0.040 291.7 29.6
3 -0.129 0.424 0.460 291.9 27.8
4 -0.040 0.750 0.500 267.7 33.4
5 0.371 0.076 0.540 291.7 27.6
6 0.628 0.576 -0.040 291.7 29.8
